data_4349096
loop_
_publ_author_name
'Dr\;ag-Jarz\;abek, Anna'
'Petrus, Rafa\/l'
'Sobota, Piotr'

_publ_section_title
;
 Synthesis of Aluminosilicates Containing a Ba(Sr)-O-Al-O-Si Arrangement
 of Natural Feldspar Mineral.
;
_journal_issue 19
_journal_name_full 'Inorganic chemistry'
_journal_page_first 9524
_journal_page_last 9527
_journal_paper_doi 10.1021/acs.inorgchem.6b01900
_journal_volume 55
_journal_year 2016
_chemical_formula_moiety 'C112 H104 Al2 Ba O12 Si4, 3(C7 H8)'
_chemical_formula_sum 'C133 H128 Al2 Ba O12 Si4'
_chemical_formula_weight 2222.01
_space_group_crystal_system triclinic
_space_group_IT_number 2
_space_group_name_Hall '-P 1'
_space_group_name_H-M_alt 'P -1'
_atom_sites_solution_hydrogens geom
_audit_creation_method SHELXL-2014/7
_cell_angle_alpha 88.46(2)
_cell_angle_beta 85.33(2)
_cell_angle_gamma 86.80(2)
_cell_formula_units_Z 2
_cell_length_a 11.227(4)
_cell_length_b 14.518(4)
_cell_length_c 35.949(9)
_cell_measurement_reflns_used 9671
_cell_measurement_temperature 80(2)
_cell_measurement_theta_max 30.7688
_cell_measurement_theta_min 2.7004
_cell_volume 5829(3)
_computing_cell_refinement 'CrysAlis PRO (Agilent, 2011)'
_computing_data_collection 'CrysAlis PRO (Agilent, 2011)'
_computing_data_reduction 'CrysAlis PRO (Agilent, 2011)'
_computing_molecular_graphics 'DIAMOND  (Brandenburg, 2007)'
_computing_publication_material 'SHELXL-2014/7 (Sheldrick, 2014)'
_computing_structure_refinement 'SHELXL-2014/7 (Sheldrick, 2014)'
_computing_structure_solution 'SHELXS-2014/7 (Sheldrick, 2014)'
_diffrn_ambient_temperature 80(2)
_diffrn_measured_fraction_theta_full 0.971
_diffrn_measured_fraction_theta_max 0.837
_diffrn_measurement_device_type 'Xcalibur Ruby'
_diffrn_radiation_monochromator graphite
_diffrn_radiation_source 'Enhance (Mo) X-ray Source'
_diffrn_radiation_type MoK\a
_diffrn_radiation_wavelength 0.71073
_diffrn_reflns_av_R_equivalents 0.0371
_diffrn_reflns_av_unetI/netI 0.1013
_diffrn_reflns_Laue_measured_fraction_full 0.971
_diffrn_reflns_Laue_measured_fraction_max 0.837
_diffrn_reflns_limit_h_max 15
_diffrn_reflns_limit_h_min -13
_diffrn_reflns_limit_k_max 20
_diffrn_reflns_limit_k_min -15
_diffrn_reflns_limit_l_max 51
_diffrn_reflns_limit_l_min -48
_diffrn_reflns_number 45009
_diffrn_reflns_point_group_measured_fraction_full 0.971
_diffrn_reflns_point_group_measured_fraction_max 0.837
_diffrn_reflns_theta_full 26.000
_diffrn_reflns_theta_max 30.768
_diffrn_reflns_theta_min 2.700
_exptl_absorpt_coefficient_mu 0.458
_exptl_absorpt_correction_T_max 0.954
_exptl_absorpt_correction_T_min 0.844
_exptl_absorpt_correction_type analytical
_exptl_absorpt_process_details
;
CrysAlisPro, Agilent Technologies,
Version 1.171.36.28 (release 01-02-2013 CrysAlis171 .NET)
(compiled Feb  1 2013,16:14:44)
Analytical numeric absorption correction using a multifaceted crystal
model based on expressions derived by R.C. Clark & J.S. Reid.
(Clark, R. C. & Reid, J. S. (1995). Acta Cryst. A51, 887-897)
;
_exptl_crystal_colour colourless
_exptl_crystal_density_diffrn 1.266
_exptl_crystal_description plate
_exptl_crystal_F_000 2320
_exptl_crystal_size_max 0.460
_exptl_crystal_size_mid 0.370
_exptl_crystal_size_min 0.130
_refine_diff_density_max 1.139
_refine_diff_density_min -0.694
_refine_diff_density_rms 0.095
_refine_ls_extinction_method none
_refine_ls_goodness_of_fit_ref 1.016
_refine_ls_hydrogen_treatment constr
_refine_ls_matrix_type full
_refine_ls_number_parameters 1551
_refine_ls_number_reflns 30471
_refine_ls_number_restraints 10
_refine_ls_restrained_S_all 1.016
_refine_ls_R_factor_all 0.0943
_refine_ls_R_factor_gt 0.0595
_refine_ls_shift/su_max 0.002
_refine_ls_shift/su_mean 0.000
_refine_ls_structure_factor_coef Fsqd
_refine_ls_weighting_details 'w=1/[\s^2^(Fo^2^)+(0.0439P)^2^+1.2728P] where P=(Fo^2^+2Fc^2^)/3'
_refine_ls_weighting_scheme calc
_refine_ls_wR_factor_gt 0.1111
_refine_ls_wR_factor_ref 0.1250
_reflns_Friedel_coverage 0.000
_reflns_number_gt 21844
_reflns_number_total 30471
_reflns_threshold_expression 'I > 2\s(I)'
_cod_data_source_file ic6b01900_si_001.cif
_cod_data_source_block 3
_cod_database_code 4349096
_shelx_shelxl_version_number 2014/7
_shelx_space_group_comment
;
The symmetry employed for this shelxl refinement is uniquely defined
by the following loop, which should always be used as a source of
symmetry information in preference to the above space-group names.
They are only intended as comments.
;
_shelx_estimated_absorpt_t_min 0.817
_shelx_estimated_absorpt_t_max 0.943

loop_
_space_group_symop_operation_xyz
'x, y, z'
'-x, -y, -z'

loop_
_atom_site_label
_atom_site_type_symbol
_atom_site_fract_x
_atom_site_fract_y
_atom_site_fract_z
_atom_site_U_iso_or_equiv
_atom_site_adp_type
_atom_site_occupancy
_atom_site_site_symmetry_order
_atom_site_calc_flag
_atom_site_refinement_flags_posn
_atom_site_refinement_flags_adp
_atom_site_refinement_flags_occupancy
_atom_site_disorder_assembly
_atom_site_disorder_group
Ba1 Ba 0.51320(2) 0.24503(2) 0.25349(2) 0.01323(5) Uani 1 1 d . . . . .
Al1 Al 0.55275(9) 0.18213(6) 0.15524(2) 0.01540(19) Uani 1 1 d . . . . .
Al2 Al 0.46068(8) 0.30981(6) 0.35172(2) 0.01236(18) Uani 1 1 d . . . . .
O1 O 0.64138(19) 0.16365(14) 0.19380(6) 0.0189(5) Uani 1 1 d . . . . .
C1 C 0.7307(3) 0.0987(2) 0.19918(9) 0.0188(7) Uani 1 1 d . . . . .
C2 C 0.8119(3) 0.0627(2) 0.17111(9) 0.0267(8) Uani 1 1 d . . . . .
H2 H 0.8076 0.0848 0.1461 0.032 Uiso 1 1 calc R U . . .
C3 C 0.8987(3) -0.0047(2) 0.17917(10) 0.0276(8) Uani 1 1 d . . . . .
H3 H 0.9518 -0.0288 0.1594 0.033 Uiso 1 1 calc R U . . .
C4 C 0.9101(3) -0.0379(2) 0.21525(10) 0.0251(7) Uani 1 1 d . . . . .
H4 H 0.9701 -0.0842 0.2204 0.030 Uiso 1 1 calc R U . . .
C5 C 0.8311(3) -0.0017(2) 0.24366(9) 0.0221(7) Uani 1 1 d . . . . .
C6 C 0.7451(3) 0.0648(2) 0.23508(9) 0.0172(6) Uani 1 1 d . . . . .
C7A C 0.8219(6) -0.0175(7) 0.2857(3) 0.038(2) Uani 0.850(11) 1 d D . P A 1
H7A1 H 0.8918 0.0057 0.2969 0.045 Uiso 0.850(11) 1 calc R U P A 1
H7A2 H 0.8161 -0.0839 0.2922 0.045 Uiso 0.850(11) 1 calc R U P A 1
C9A C 0.7188(6) 0.1003(3) 0.33063(14) 0.0331(14) Uani 0.850(11) 1 d D . P A 1
H9A1 H 0.7772 0.1462 0.3229 0.050 Uiso 0.850(11) 1 calc R U P A 1
H9A2 H 0.7463 0.0637 0.3519 0.050 Uiso 0.850(11) 1 calc R U P A 1
H9A3 H 0.6412 0.1317 0.3379 0.050 Uiso 0.850(11) 1 calc R U P A 1
C10A C 0.6036(5) -0.0266(4) 0.30654(17) 0.0445(15) Uani 0.850(11) 1 d D . P A 1
H10A H 0.5273 0.0098 0.3088 0.067 Uiso 0.850(11) 1 calc R U P A 1
H10B H 0.6141 -0.0616 0.3299 0.067 Uiso 0.850(11) 1 calc R U P A 1
H10C H 0.6037 -0.0695 0.2859 0.067 Uiso 0.850(11) 1 calc R U P A 1
C7B C 0.797(4) -0.032(4) 0.2822(19) 0.038(2) Uani 0.150(11) 1 d D . P A 2
H7B1 H 0.8675 -0.0377 0.2969 0.045 Uiso 0.150(11) 1 calc R U P A 2
H7B2 H 0.7616 -0.0936 0.2823 0.045 Uiso 0.150(11) 1 calc R U P A 2
C9B C 0.771(3) 0.1122(15) 0.3177(9) 0.0331(14) Uani 0.150(11) 1 d D . P A 2
H9B1 H 0.8395 0.1310 0.3011 0.050 Uiso 0.150(11) 1 calc R U P A 2
H9B2 H 0.7993 0.0872 0.3412 0.050 Uiso 0.150(11) 1 calc R U P A 2
H9B3 H 0.7157 0.1658 0.3228 0.050 Uiso 0.150(11) 1 calc R U P A 2
C10B C 0.595(2) 0.012(2) 0.3212(9) 0.0445(15) Uani 0.150(11) 1 d D . P A 2
H10D H 0.5550 0.0670 0.3328 0.067 Uiso 0.150(11) 1 calc R U P A 2
H10E H 0.6153 -0.0333 0.3407 0.067 Uiso 0.150(11) 1 calc R U P A 2
H10F H 0.5409 -0.0149 0.3049 0.067 Uiso 0.150(11) 1 calc R U P A 2
C8 C 0.7061(3) 0.0379(2) 0.29882(9) 0.0251(7) Uani 1 1 d D . . . .
O2 O 0.67309(19) 0.09610(14) 0.26603(6) 0.0215(5) Uani 1 1 d . . . . .
O3 O 0.43367(19) 0.23822(13) 0.18301(6) 0.0182(5) Uani 1 1 d . . . . .
C11 C 0.3489(3) 0.3022(2) 0.17227(9) 0.0182(6) Uani 1 1 d . . . . .
C12 C 0.2927(3) 0.2990(2) 0.13891(10) 0.0276(8) Uani 1 1 d . . . . .
H12 H 0.3111 0.2488 0.1226 0.033 Uiso 1 1 calc R U . . .
C13 C 0.2097(3) 0.3692(2) 0.12950(10) 0.0338(9) Uani 1 1 d . . . . .
H13 H 0.1720 0.3655 0.1069 0.041 Uiso 1 1 calc R U . . .
C14 C 0.1811(3) 0.4439(2) 0.15216(10) 0.0304(8) Uani 1 1 d . . . . .
H14 H 0.1259 0.4920 0.1451 0.036 Uiso 1 1 calc R U . . .
C15 C 0.2349(3) 0.4468(2) 0.18539(9) 0.0227(7) Uani 1 1 d . . . . .
C16 C 0.3143(3) 0.3757(2) 0.19493(9) 0.0181(6) Uani 1 1 d . . . . .
C17 C 0.2321(3) 0.5187(2) 0.21512(10) 0.0310(8) Uani 1 1 d . . . . .
H17A H 0.1488 0.5380 0.2239 0.037 Uiso 1 1 calc R U . . .
H17B H 0.2745 0.5736 0.2057 0.037 Uiso 1 1 calc R U . . .
C18 C 0.2971(4) 0.4688(2) 0.24654(10) 0.0311(9) Uani 1 1 d . . . . .
C19 C 0.3940(4) 0.5229(3) 0.26122(13) 0.0555(13) Uani 1 1 d . . . . .
H19A H 0.4361 0.4847 0.2794 0.083 Uiso 1 1 calc R U . . .
H19B H 0.3577 0.5786 0.2733 0.083 Uiso 1 1 calc R U . . .
H19C H 0.4508 0.5406 0.2405 0.083 Uiso 1 1 calc R U . . .
C20 C 0.2102(4) 0.4337(3) 0.27705(12) 0.0603(15) Uani 1 1 d . . . . .
H20A H 0.1579 0.3910 0.2666 0.090 Uiso 1 1 calc R U . . .
H20B H 0.1616 0.4858 0.2881 0.090 Uiso 1 1 calc R U . . .
H20C H 0.2545 0.4015 0.2964 0.090 Uiso 1 1 calc R U . . .
O4 O 0.3618(2) 0.38621(14) 0.22879(6) 0.0210(5) Uani 1 1 d . . . . .
O5 O 0.37238(18) 0.25935(13) 0.31964(5) 0.0153(4) Uani 1 1 d . . . . .
C21 C 0.2754(3) 0.2082(2) 0.32710(8) 0.0155(6) Uani 1 1 d . . . . .
C22 C 0.1975(3) 0.2153(2) 0.35921(9) 0.0201(7) Uani 1 1 d . . . . .
H22 H 0.2084 0.2610 0.3769 0.024 Uiso 1 1 calc R U . . .
C23 C 0.1041(3) 0.1566(2) 0.36587(9) 0.0254(7) Uani 1 1 d . . . . .
H23 H 0.0513 0.1637 0.3878 0.030 Uiso 1 1 calc R U . . .
C24 C 0.0862(3) 0.0876(3) 0.34104(10) 0.0303(8) Uani 1 1 d . . . . .
H24 H 0.0241 0.0462 0.3461 0.036 Uiso 1 1 calc R U . . .
C25 C 0.1621(3) 0.0813(2) 0.30868(9) 0.0268(8) Uani 1 1 d . . . . .
C26 C 0.2526(3) 0.1421(2) 0.30214(8) 0.0188(7) Uani 1 1 d . . . . .
C27 C 0.1743(4) 0.0146(3) 0.27690(10) 0.0399(11) Uani 1 1 d . . . . .
H27A H 0.0955 0.0047 0.2676 0.048 Uiso 1 1 calc R U . . .
H27B H 0.2114 -0.0455 0.2847 0.048 Uiso 1 1 calc R U . . .
C28 C 0.2551(3) 0.0626(2) 0.24742(9) 0.0282(8) Uani 1 1 d . . . . .
C29 C 0.1807(4) 0.1232(3) 0.22247(12) 0.0555(14) Uani 1 1 d . . . . .
H29A H 0.1250 0.1637 0.2378 0.083 Uiso 1 1 calc R U . . .
H29B H 0.1354 0.0845 0.2074 0.083 Uiso 1 1 calc R U . . .
H29C H 0.2333 0.1608 0.2060 0.083 Uiso 1 1 calc R U . . .
C30 C 0.3465(4) 0.0024(3) 0.22597(14) 0.0646(17) Uani 1 1 d . . . . .
H30A H 0.3979 0.0407 0.2093 0.097 Uiso 1 1 calc R U . . .
H30B H 0.3064 -0.0403 0.2111 0.097 Uiso 1 1 calc R U . . .
H30C H 0.3955 -0.0328 0.2433 0.097 Uiso 1 1 calc R U . . .
O6 O 0.32039(19) 0.12819(14) 0.26840(6) 0.0216(5) Uani 1 1 d . . . . .
O7 O 0.58156(18) 0.32129(13) 0.31723(5) 0.0157(4) Uani 1 1 d . . . . .
C31 C 0.6758(3) 0.3755(2) 0.31639(8) 0.0169(6) Uani 1 1 d . . . . .
C32 C 0.7146(3) 0.4171(2) 0.34758(9) 0.0207(7) Uani 1 1 d . . . . .
H32 H 0.6751 0.4057 0.3715 0.025 Uiso 1 1 calc R U . . .
C33 C 0.8099(3) 0.4746(2) 0.34423(9) 0.0253(7) Uani 1 1 d . . . . .
H33 H 0.8339 0.5020 0.3659 0.030 Uiso 1 1 calc R U . . .
C34 C 0.8704(3) 0.4929(3) 0.31002(10) 0.0355(9) Uani 1 1 d . . . . .
H34 H 0.9354 0.5323 0.3080 0.043 Uiso 1 1 calc R U . . .
C35 C 0.8333(3) 0.4516(3) 0.27854(10) 0.0348(9) Uani 1 1 d . . . . .
C36 C 0.7388(3) 0.3944(2) 0.28242(9) 0.0244(7) Uani 1 1 d . . . . .
C37A C 0.8815(15) 0.4522(15) 0.2368(5) 0.047(3) Uani 0.704(7) 1 d . . P B 1
H3A H 0.8662 0.5134 0.2248 0.056 Uiso 0.704(7) 1 calc R U P B 1
H3B H 0.9684 0.4354 0.2340 0.056 Uiso 0.704(7) 1 calc R U P B 1
C38A C 0.8121(15) 0.3810(9) 0.2208(3) 0.037(2) Uani 0.704(7) 1 d D . P B 1
C39A C 0.7564(6) 0.4041(5) 0.18436(15) 0.048(2) Uani 0.704(7) 1 d D . P B 1
H39A H 0.8192 0.4202 0.1651 0.072 Uiso 0.704(7) 1 calc R U P B 1
H39B H 0.6981 0.4565 0.1879 0.072 Uiso 0.704(7) 1 calc R U P B 1
H39C H 0.7161 0.3506 0.1765 0.072 Uiso 0.704(7) 1 calc R U P B 1
C40A C 0.8976(5) 0.2984(4) 0.2187(2) 0.049(2) Uani 0.704(7) 1 d D . P B 1
H40A H 0.9635 0.3096 0.1999 0.073 Uiso 0.704(7) 1 calc R U P B 1
H40B H 0.8558 0.2446 0.2119 0.073 Uiso 0.704(7) 1 calc R U P B 1
H40C H 0.9295 0.2868 0.2431 0.073 Uiso 0.704(7) 1 calc R U P B 1
C37B C 0.856(4) 0.472(4) 0.2397(13) 0.047(3) Uani 0.296(7) 1 d . . P B 2
H37C H 0.9432 0.4656 0.2325 0.056 Uiso 0.296(7) 1 calc R U P B 2
H37D H 0.8276 0.5362 0.2340 0.056 Uiso 0.296(7) 1 calc R U P B 2
C38B C 0.788(4) 0.403(2) 0.2178(8) 0.037(2) Uani 0.296(7) 1 d D . P B 2
C39B C 0.7054(14) 0.4821(11) 0.2044(4) 0.050(5) Uani 0.296(7) 1 d D . P B 2
H39D H 0.7457 0.5141 0.1830 0.075 Uiso 0.296(7) 1 calc R U P B 2
H39E H 0.6859 0.5255 0.2247 0.075 Uiso 0.296(7) 1 calc R U P B 2
H39F H 0.6316 0.4574 0.1970 0.075 Uiso 0.296(7) 1 calc R U P B 2
C40B C 0.8366(17) 0.3320(12) 0.1894(4) 0.061(6) Uani 0.296(7) 1 d D . P B 2
H40D H 0.8637 0.2754 0.2024 0.091 Uiso 0.296(7) 1 calc R U P B 2
H40E H 0.9041 0.3567 0.1740 0.091 Uiso 0.296(7) 1 calc R U P B 2
H40F H 0.7734 0.3183 0.1735 0.091 Uiso 0.296(7) 1 calc R U P B 2
O8 O 0.7112(2) 0.35797(16) 0.24896(6) 0.0282(6) Uani 1 1 d . . . . .
O9 O 0.5168(2) 0.07997(14) 0.13801(6) 0.0242(5) Uani 1 1 d . . . . .
Si1 Si 0.52489(8) -0.01782(6) 0.11786(2) 0.0202(2) Uani 1 1 d . . . . .
C41A C 0.5226(15) -0.1150(14) 0.1557(6) 0.011(3) Uani 0.51(3) 1 d . . P C 1
C42A C 0.6067(16) -0.1220(14) 0.1822(5) 0.020(3) Uani 0.51(3) 1 d . . P C 1
H42A H 0.6678 -0.0791 0.1813 0.024 Uiso 0.51(3) 1 calc R U P C 1
C43A C 0.6033(17) -0.1910(10) 0.2102(4) 0.029(3) Uani 0.51(3) 1 d . . P C 1
H43A H 0.6631 -0.1957 0.2275 0.035 Uiso 0.51(3) 1 calc R U P C 1
C44A C 0.5126(19) -0.2523(7) 0.2127(4) 0.027(3) Uani 0.51(3) 1 d . . P C 1
H44A H 0.5097 -0.2988 0.2318 0.032 Uiso 0.51(3) 1 calc R U P C 1
C45A C 0.4263(17) -0.2457(7) 0.1873(4) 0.024(3) Uani 0.51(3) 1 d . . P C 1
H45A H 0.3645 -0.2880 0.1885 0.029 Uiso 0.51(3) 1 calc R U P C 1
C46A C 0.4317(16) -0.1737(14) 0.1589(5) 0.027(3) Uani 0.51(3) 1 d . . P C 1
H46A H 0.3706 -0.1670 0.1421 0.032 Uiso 0.51(3) 1 calc R U P C 1
C41B C 0.4890(19) -0.1115(16) 0.1509(7) 0.018(3) Uani 0.49(3) 1 d . . P C 2
C42B C 0.5702(19) -0.1305(14) 0.1788(6) 0.029(3) Uani 0.49(3) 1 d . . P C 2
H42B H 0.6398 -0.0961 0.1785 0.035 Uiso 0.49(3) 1 calc R U P C 2
C43B C 0.551(2) -0.1972(10) 0.2063(3) 0.032(3) Uani 0.49(3) 1 d . . P C 2
H43B H 0.6045 -0.2062 0.2255 0.038 Uiso 0.49(3) 1 calc R U P C 2
C44B C 0.454(2) -0.2510(8) 0.2054(4) 0.034(4) Uani 0.49(3) 1 d . . P C 2
H44B H 0.4410 -0.2988 0.2237 0.041 Uiso 0.49(3) 1 calc R U P C 2
C45B C 0.376(2) -0.2356(10) 0.1784(4) 0.040(4) Uani 0.49(3) 1 d . . P C 2
H45B H 0.3069 -0.2710 0.1785 0.049 Uiso 0.49(3) 1 calc R U P C 2
C46B C 0.3956(18) -0.1708(14) 0.1519(5) 0.029(3) Uani 0.49(3) 1 d . . P C 2
H46B H 0.3427 -0.1647 0.1326 0.035 Uiso 0.49(3) 1 calc R U P C 2
C47 C 0.6726(3) -0.0398(2) 0.09108(8) 0.0188(7) Uani 1 1 d . . . . .
C48 C 0.7425(3) 0.0320(2) 0.07664(9) 0.0257(8) Uani 1 1 d . . . . .
H48 H 0.7138 0.0942 0.0803 0.031 Uiso 1 1 calc R U . . .
C49 C 0.8525(3) 0.0141(3) 0.05716(10) 0.0321(9) Uani 1 1 d . . . . .
H49 H 0.8993 0.0637 0.0480 0.039 Uiso 1 1 calc R U . . .
C50 C 0.8939(3) -0.0755(3) 0.05106(11) 0.0358(9) Uani 1 1 d . . . . .
H50 H 0.9696 -0.0876 0.0378 0.043 Uiso 1 1 calc R U . . .
C51 C 0.8270(3) -0.1479(3) 0.06395(11) 0.0344(9) Uani 1 1 d . . . . .
H51 H 0.8549 -0.2096 0.0589 0.041 Uiso 1 1 calc R U . . .
C52 C 0.7190(3) -0.1299(2) 0.08432(9) 0.0240(7) Uani 1 1 d . . . . .
H52 H 0.6747 -0.1802 0.0941 0.029 Uiso 1 1 calc R U . . .
C53 C 0.4031(3) -0.0209(2) 0.08586(10) 0.0245(7) Uani 1 1 d . . . . .
C54 C 0.4229(3) -0.0567(2) 0.04987(10) 0.0269(8) Uani 1 1 d . . . . .
H54 H 0.5008 -0.0801 0.0414 0.032 Uiso 1 1 calc R U . . .
C55 C 0.3310(3) -0.0586(3) 0.02635(11) 0.0365(9) Uani 1 1 d . . . . .
H55 H 0.3468 -0.0824 0.0020 0.044 Uiso 1 1 calc R U . . .
C56 C 0.2162(3) -0.0259(3) 0.03830(12) 0.0411(10) Uani 1 1 d . . . . .
H56 H 0.1534 -0.0268 0.0221 0.049 Uiso 1 1 calc R U . . .
C57 C 0.1938(3) 0.0079(3) 0.07394(13) 0.0452(11) Uani 1 1 d . . . . .
H57 H 0.1149 0.0287 0.0826 0.054 Uiso 1 1 calc R U . . .
C58 C 0.2865(3) 0.0115(3) 0.09706(12) 0.0385(10) Uani 1 1 d . . . . .
H58 H 0.2702 0.0367 0.1212 0.046 Uiso 1 1 calc R U . . .
O10 O 0.6126(2) 0.25496(14) 0.12199(6) 0.0229(5) Uani 1 1 d . . . . .
Si2 Si 0.64860(8) 0.31662(6) 0.08538(2) 0.01649(18) Uani 1 1 d . . . . .
C59A C 0.8092(14) 0.2856(11) 0.0730(3) 0.0221(18) Uani 0.498(17) 1 d . . P D 1
C60A C 0.8806(9) 0.2541(6) 0.1015(3) 0.0221(18) Uani 0.498(17) 1 d . . P D 1
H60A H 0.8463 0.2505 0.1265 0.026 Uiso 0.498(17) 1 calc R U P D 1
C61A C 0.9993(9) 0.2285(7) 0.0938(4) 0.034(3) Uani 0.498(17) 1 d . . P D 1
H61A H 1.0470 0.2093 0.1135 0.040 Uiso 0.498(17) 1 calc R U P D 1
C62A C 1.0498(10) 0.2306(7) 0.0571(5) 0.033(3) Uani 0.498(17) 1 d . . P D 1
H62A H 1.1312 0.2106 0.0516 0.040 Uiso 0.498(17) 1 calc R U P D 1
C63A C 0.9808(10) 0.2619(7) 0.0290(4) 0.032(3) Uani 0.498(17) 1 d . . P D 1
H63A H 1.0152 0.2653 0.0040 0.039 Uiso 0.498(17) 1 calc R U P D 1
C64A C 0.8624(12) 0.2881(11) 0.0370(4) 0.032(3) Uani 0.498(17) 1 d . . P D 1
H64A H 0.8156 0.3086 0.0172 0.038 Uiso 0.498(17) 1 calc R U P D 1
C59B C 0.8051(13) 0.2819(11) 0.0643(3) 0.0199(18) Uani 0.502(17) 1 d . . P D 2
C60B C 0.8988(8) 0.2600(6) 0.0870(3) 0.0199(18) Uani 0.502(17) 1 d . . P D 2
H60B H 0.8827 0.2635 0.1133 0.024 Uiso 0.502(17) 1 calc R U P D 2
C61B C 1.0153(9) 0.2333(7) 0.0727(4) 0.030(3) Uani 0.502(17) 1 d . . P D 2
H61B H 1.0766 0.2178 0.0889 0.036 Uiso 0.502(17) 1 calc R U P D 2
C62B C 1.0385(9) 0.2302(6) 0.0338(4) 0.031(3) Uani 0.502(17) 1 d . . P D 2
H62B H 1.1169 0.2131 0.0234 0.037 Uiso 0.502(17) 1 calc R U P D 2
C63B C 0.9500(9) 0.2515(6) 0.0106(3) 0.030(2) Uani 0.502(17) 1 d . . P D 2
H63B H 0.9664 0.2487 -0.0157 0.036 Uiso 0.502(17) 1 calc R U P D 2
C64B C 0.8338(10) 0.2776(9) 0.0261(3) 0.020(2) Uani 0.502(17) 1 d . . P D 2
H64B H 0.7730 0.2929 0.0097 0.024 Uiso 0.502(17) 1 calc R U P D 2
C65 C 0.6359(3) 0.4417(2) 0.09752(8) 0.0210(7) Uani 1 1 d . . . . .
C66 C 0.7274(4) 0.5015(2) 0.09044(10) 0.0361(10) Uani 1 1 d . . . . .
H66 H 0.8006 0.4798 0.0777 0.043 Uiso 1 1 calc R U . . .
C67 C 0.7144(4) 0.5924(3) 0.10156(12) 0.0513(13) Uani 1 1 d . . . . .
H67 H 0.7778 0.6325 0.0960 0.062 Uiso 1 1 calc R U . . .
C68 C 0.6096(4) 0.6250(3) 0.12070(12) 0.0479(12) Uani 1 1 d . . . . .
H68 H 0.6013 0.6868 0.1289 0.058 Uiso 1 1 calc R U . . .
C69 C 0.5180(4) 0.5674(2) 0.12769(12) 0.0418(11) Uani 1 1 d . . . . .
H69 H 0.4452 0.5895 0.1405 0.050 Uiso 1 1 calc R U . . .
C70 C 0.5305(3) 0.4770(2) 0.11616(10) 0.0313(8) Uani 1 1 d . . . . .
H70 H 0.4655 0.4381 0.1211 0.038 Uiso 1 1 calc R U . . .
C71 C 0.5451(3) 0.2988(2) 0.04825(8) 0.0189(7) Uani 1 1 d . . . . .
C72 C 0.4782(3) 0.2205(2) 0.04796(9) 0.0212(7) Uani 1 1 d . . . . .
H72 H 0.4854 0.1746 0.0671 0.025 Uiso 1 1 calc R U . . .
C73 C 0.4016(3) 0.2084(2) 0.02037(10) 0.0261(8) Uani 1 1 d . . . . .
H73 H 0.3560 0.1551 0.0211 0.031 Uiso 1 1 calc R U . . .
C74 C 0.3910(3) 0.2725(2) -0.00782(10) 0.0330(9) Uani 1 1 d . . . . .
H74 H 0.3390 0.2634 -0.0268 0.040 Uiso 1 1 calc R U . . .
C75 C 0.4567(4) 0.3511(3) -0.00858(11) 0.0405(10) Uani 1 1 d . . . . .
H75 H 0.4500 0.3960 -0.0281 0.049 Uiso 1 1 calc R U . . .
C76 C 0.5321(4) 0.3633(2) 0.01942(10) 0.0322(9) Uani 1 1 d . . . . .
H76 H 0.5761 0.4174 0.0188 0.039 Uiso 1 1 calc R U . . .
O11 O 0.49239(18) 0.23343(13) 0.38676(5) 0.0154(4) Uani 1 1 d . . . . .
Si3 Si 0.48669(7) 0.16644(5) 0.42324(2) 0.01274(16) Uani 1 1 d . . . . .
C77 C 0.4779(3) 0.04202(19) 0.41113(8) 0.0137(6) Uani 1 1 d . . . . .
C78 C 0.3860(3) 0.0172(2) 0.39001(9) 0.0184(6) Uani 1 1 d . . . . .
H78 H 0.3326 0.0640 0.3809 0.022 Uiso 1 1 calc R U . . .
C79 C 0.3708(3) -0.0740(2) 0.38200(9) 0.0226(7) Uani 1 1 d . . . . .
H79 H 0.3081 -0.0889 0.3674 0.027 Uiso 1 1 calc R U . . .
C80 C 0.4469(3) -0.1435(2) 0.39534(9) 0.0228(7) Uani 1 1 d . . . . .
H80 H 0.4367 -0.2061 0.3898 0.027 Uiso 1 1 calc R U . . .
C81 C 0.5380(3) -0.1212(2) 0.41677(9) 0.0204(7) Uani 1 1 d . . . . .
H81 H 0.5898 -0.1685 0.4262 0.024 Uiso 1 1 calc R U . . .
C82 C 0.5535(3) -0.0289(2) 0.42445(8) 0.0172(6) Uani 1 1 d . . . . .
H82 H 0.6165 -0.0142 0.4390 0.021 Uiso 1 1 calc R U . . .
C83 C 0.6233(3) 0.1781(2) 0.44910(8) 0.0166(6) Uani 1 1 d . . . . .
C84 C 0.6234(3) 0.1541(2) 0.48681(9) 0.0270(8) Uani 1 1 d . . . . .
H84 H 0.5518 0.1342 0.4997 0.032 Uiso 1 1 calc R U . . .
C85 C 0.7245(3) 0.1585(3) 0.50607(11) 0.0385(10) Uani 1 1 d . . . . .
H85 H 0.7219 0.1412 0.5318 0.046 Uiso 1 1 calc R U . . .
C86 C 0.8298(3) 0.1880(3) 0.48792(11) 0.0376(10) Uani 1 1 d . . . . .
H86 H 0.8998 0.1904 0.5010 0.045 Uiso 1 1 calc R U . . .
C87 C 0.8318(3) 0.2141(2) 0.45042(11) 0.0311(9) Uani 1 1 d . . . . .
H87 H 0.9029 0.2357 0.4378 0.037 Uiso 1 1 calc R U . . .
C88 C 0.7295(3) 0.2085(2) 0.43133(9) 0.0229(7) Uani 1 1 d . . . . .
H88 H 0.7321 0.2257 0.4056 0.027 Uiso 1 1 calc R U . . .
C89 C 0.3496(3) 0.1936(2) 0.45496(8) 0.0140(6) Uani 1 1 d . . . . .
C90 C 0.3090(3) 0.1281(2) 0.48162(9) 0.0221(7) Uani 1 1 d . . . . .
H90 H 0.3492 0.0688 0.4825 0.027 Uiso 1 1 calc R U . . .
C91 C 0.2109(3) 0.1480(2) 0.50695(10) 0.0286(8) Uani 1 1 d . . . . .
H91 H 0.1864 0.1031 0.5253 0.034 Uiso 1 1 calc R U . . .
C92 C 0.1493(3) 0.2329(2) 0.50543(9) 0.0236(7) Uani 1 1 d . . . . .
H92 H 0.0827 0.2466 0.5228 0.028 Uiso 1 1 calc R U . . .
C93 C 0.1849(3) 0.2983(2) 0.47847(9) 0.0198(7) Uani 1 1 d . . . . .
H93 H 0.1416 0.3562 0.4769 0.024 Uiso 1 1 calc R U . . .
C94 C 0.2841(3) 0.2785(2) 0.45391(8) 0.0165(6) Uani 1 1 d . . . . .
H94 H 0.3084 0.3239 0.4358 0.020 Uiso 1 1 calc R U . . .
O12 O 0.40227(18) 0.41514(13) 0.36653(5) 0.0161(4) Uani 1 1 d . . . . .
Si4 Si 0.38403(7) 0.51147(5) 0.38787(2) 0.01254(16) Uani 1 1 d . . . . .
C95 C 0.4956(3) 0.5198(2) 0.42342(8) 0.0141(6) Uani 1 1 d . . . . .
C96 C 0.5494(3) 0.4409(2) 0.43935(8) 0.0142(6) Uani 1 1 d . . . . .
H96 H 0.5314 0.3819 0.4312 0.017 Uiso 1 1 calc R U . . .
C97 C 0.6288(3) 0.4468(2) 0.46694(8) 0.0172(6) Uani 1 1 d . . . . .
H97 H 0.6651 0.3923 0.4773 0.021 Uiso 1 1 calc R U . . .
C98 C 0.6547(3) 0.5327(2) 0.47928(8) 0.0174(6) Uani 1 1 d . . . . .
H98 H 0.7084 0.5371 0.4982 0.021 Uiso 1 1 calc R U . . .
C99 C 0.6024(3) 0.6120(2) 0.46403(9) 0.0195(7) Uani 1 1 d . . . . .
H99 H 0.6200 0.6708 0.4725 0.023 Uiso 1 1 calc R U . . .
C100 C 0.5241(3) 0.6056(2) 0.43635(8) 0.0179(6) Uani 1 1 d . . . . .
H100 H 0.4892 0.6605 0.4259 0.021 Uiso 1 1 calc R U . . .
C101 C 0.2290(3) 0.52036(19) 0.41201(8) 0.0153(6) Uani 1 1 d . . . . .
C102 C 0.1366(3) 0.4708(2) 0.40002(9) 0.0213(7) Uani 1 1 d . . . . .
H102 H 0.1520 0.4333 0.3787 0.026 Uiso 1 1 calc R U . . .
C103 C 0.0227(3) 0.4748(2) 0.41846(10) 0.0281(8) Uani 1 1 d . . . . .
H103 H -0.0381 0.4397 0.4099 0.034 Uiso 1 1 calc R U . . .
C104 C -0.0019(3) 0.5300(2) 0.44926(10) 0.0307(8) Uani 1 1 d . . . . .
H104 H -0.0797 0.5333 0.4618 0.037 Uiso 1 1 calc R U . . .
C105 C 0.0878(3) 0.5806(2) 0.46162(9) 0.0256(7) Uani 1 1 d . . . . .
H105 H 0.0715 0.6187 0.4827 0.031 Uiso 1 1 calc R U . . .
C106 C 0.2017(3) 0.5755(2) 0.44314(8) 0.0187(6) Uani 1 1 d . . . . .
H106 H 0.2624 0.6104 0.4519 0.022 Uiso 1 1 calc R U . . .
C107 C 0.4006(3) 0.61235(19) 0.35438(8) 0.0146(6) Uani 1 1 d . . . . .
C108 C 0.3019(3) 0.6698(2) 0.34558(8) 0.0191(7) Uani 1 1 d . . . . .
H108 H 0.2247 0.6569 0.3566 0.023 Uiso 1 1 calc R U . . .
C109 C 0.3139(3) 0.7455(2) 0.32108(9) 0.0245(7) Uani 1 1 d . . . . .
H109 H 0.2456 0.7835 0.3157 0.029 Uiso 1 1 calc R U . . .
C110 C 0.4255(3) 0.7647(2) 0.30477(9) 0.0284(8) Uani 1 1 d . . . . .
H110 H 0.4343 0.8159 0.2879 0.034 Uiso 1 1 calc R U . . .
C111 C 0.5244(3) 0.7094(2) 0.31305(9) 0.0275(8) Uani 1 1 d . . . . .
H111 H 0.6013 0.7230 0.3020 0.033 Uiso 1 1 calc R U . . .
C112 C 0.5125(3) 0.6338(2) 0.33751(9) 0.0211(7) Uani 1 1 d . . . . .
H112 H 0.5814 0.5963 0.3428 0.025 Uiso 1 1 calc R U . . .
C113 C 0.8050(6) 0.7269(4) 0.37295(19) 0.099(2) Uani 1 1 d . . . . .
H11A H 0.8446 0.6876 0.3534 0.148 Uiso 1 1 calc R U . . .
H11B H 0.7370 0.7622 0.3632 0.148 Uiso 1 1 calc R U . . .
H11C H 0.7765 0.6882 0.3942 0.148 Uiso 1 1 calc R U . . .
C114 C 0.8891(4) 0.7895(3) 0.38486(13) 0.0494(12) Uani 1 1 d . . . . .
C115 C 1.0040(3) 0.7556(3) 0.39369(11) 0.0377(10) Uani 1 1 d . . . . .
H115 H 1.0295 0.6929 0.3897 0.045 Uiso 1 1 calc R U . . .
C116 C 1.0776(4) 0.8151(3) 0.40813(12) 0.0452(11) Uani 1 1 d . . . . .
H116 H 1.1550 0.7923 0.4140 0.054 Uiso 1 1 calc R U . . .
C117 C 1.0435(5) 0.9094(3) 0.41468(13) 0.0592(13) Uani 1 1 d . . . . .
H117 H 1.0952 0.9489 0.4255 0.071 Uiso 1 1 calc R U . . .
C118 C 0.9335(5) 0.9407(3) 0.40482(13) 0.0548(13) Uani 1 1 d . . . . .
H118 H 0.9089 1.0039 0.4080 0.066 Uiso 1 1 calc R U . . .
C119 C 0.8589(4) 0.8835(3) 0.39069(11) 0.0401(10) Uani 1 1 d . . . . .
H119 H 0.7826 0.9078 0.3844 0.048 Uiso 1 1 calc R U . . .
C120 C 0.2644(8) 0.6976(5) 0.0833(2) 0.0659(15) Uani 0.658(4) 1 d . . P E 1
H12A H 0.3091 0.6722 0.1039 0.099 Uiso 0.658(4) 1 calc R U P E 1
H12B H 0.2055 0.7454 0.0927 0.099 Uiso 0.658(4) 1 calc R U P E 1
H12C H 0.3200 0.7245 0.0641 0.099 Uiso 0.658(4) 1 calc R U P E 1
C121 C 0.2014(5) 0.6221(4) 0.06676(14) 0.0659(15) Uani 0.658(4) 1 d G . P E 1
C122 C 0.2570(4) 0.5384(5) 0.05537(17) 0.079(3) Uani 0.658(4) 1 d G . P E 1
H122 H 0.3394 0.5255 0.0587 0.094 Uiso 0.658(4) 1 calc R U P E 1
C123 C 0.1921(5) 0.4737(4) 0.03910(17) 0.0570(19) Uani 0.658(4) 1 d G . P E 1
H123 H 0.2301 0.4166 0.0313 0.068 Uiso 0.658(4) 1 calc R U P E 1
C124 C 0.0716(5) 0.4926(4) 0.03421(17) 0.071(2) Uani 0.658(4) 1 d G . P E 1
H124 H 0.0272 0.4484 0.0231 0.086 Uiso 0.658(4) 1 calc R U P E 1
C125 C 0.0160(4) 0.5763(4) 0.04559(17) 0.098(4) Uani 0.658(4) 1 d G . P E 1
H125 H -0.0664 0.5892 0.0422 0.118 Uiso 0.658(4) 1 calc R U P E 1
C126 C 0.0809(5) 0.6410(3) 0.06186(15) 0.0596(19) Uani 0.658(4) 1 d G . P E 1
H126 H 0.0429 0.6982 0.0696 0.071 Uiso 0.658(4) 1 calc R U P E 1
C127 C 0.1309(15) 0.7312(10) 0.0951(4) 0.0659(15) Uani 0.342(4) 1 d . . P E 2
H12D H 0.0453 0.7452 0.1013 0.099 Uiso 0.342(4) 1 calc R U P E 2
H12E H 0.1623 0.7776 0.0772 0.099 Uiso 0.342(4) 1 calc R U P E 2
H12F H 0.1733 0.7319 0.1179 0.099 Uiso 0.342(4) 1 calc R U P E 2
C128 C 0.1453(10) 0.6556(7) 0.0815(3) 0.0659(15) Uani 0.342(4) 1 d G . P E 2
C129 C 0.0494(8) 0.6010(8) 0.0778(3) 0.079(3) Uani 0.342(4) 1 d G . P E 2
H129 H -0.0284 0.6202 0.0880 0.094 Uiso 0.342(4) 1 calc R U P E 2
C130 C 0.0672(9) 0.5182(7) 0.0591(3) 0.0570(19) Uani 0.342(4) 1 d G . P E 2
H130 H 0.0016 0.4809 0.0565 0.068 Uiso 0.342(4) 1 calc R U P E 2
C131 C 0.1810(11) 0.4900(7) 0.0441(4) 0.071(2) Uani 0.342(4) 1 d G . P E 2
H131 H 0.1932 0.4335 0.0313 0.086 Uiso 0.342(4) 1 calc R U P E 2
C132 C 0.2770(8) 0.5446(9) 0.0478(4) 0.098(4) Uani 0.342(4) 1 d G . P E 2
H132 H 0.3548 0.5254 0.0376 0.118 Uiso 0.342(4) 1 calc R U P E 2
C133 C 0.2592(9) 0.6274(8) 0.0665(3) 0.0596(19) Uani 0.342(4) 1 d G . P E 2
H133 H 0.3248 0.6647 0.0691 0.071 Uiso 0.342(4) 1 calc R U P E 2
C134 C 0.8736(13) 0.6937(8) 0.1734(3) 0.092(5) Uani 0.538(10) 1 d . . P F 1
H13A H 0.7906 0.6763 0.1782 0.138 Uiso 0.538(10) 1 calc R U P F 1
H13B H 0.9214 0.6430 0.1611 0.138 Uiso 0.538(10) 1 calc R U P F 1
H13C H 0.8763 0.7491 0.1573 0.138 Uiso 0.538(10) 1 calc R U P F 1
C135 C 0.9245(8) 0.7132(5) 0.2104(2) 0.046(4) Uani 0.538(10) 1 d G . P F 1
C136 C 0.8516(6) 0.7138(5) 0.2436(3) 0.062(3) Uani 0.538(10) 1 d G . P F 1
H136 H 0.7692 0.7023 0.2434 0.074 Uiso 0.538(10) 1 calc R U P F 1
C137 C 0.8994(6) 0.7313(5) 0.2770(2) 0.058(3) Uani 0.538(10) 1 d G . P F 1
H137 H 0.8496 0.7317 0.2997 0.070 Uiso 0.538(10) 1 calc R U P F 1
C138 C 1.0199(7) 0.7482(6) 0.27727(18) 0.041(3) Uani 0.538(10) 1 d G . P F 1
H138 H 1.0526 0.7601 0.3001 0.049 Uiso 0.538(10) 1 calc R U P F 1
C139 C 1.0928(6) 0.7476(6) 0.2441(2) 0.045(3) Uani 0.538(10) 1 d G . P F 1
H139 H 1.1752 0.7591 0.2443 0.054 Uiso 0.538(10) 1 calc R U P F 1
C140 C 1.0450(8) 0.7301(5) 0.21066(19) 0.048(3) Uani 0.538(10) 1 d G . P F 1
H140 H 1.0948 0.7297 0.1880 0.058 Uiso 0.538(10) 1 calc R U P F 1
C141 C 0.9695(12) 0.7381(9) 0.1493(3) 0.073(5) Uani 0.462(10) 1 d . . P F 2
H14A H 0.9738 0.6756 0.1395 0.109 Uiso 0.462(10) 1 calc R U P F 2
H14B H 1.0293 0.7748 0.1352 0.109 Uiso 0.462(10) 1 calc R U P F 2
H14C H 0.8895 0.7669 0.1468 0.109 Uiso 0.462(10) 1 calc R U P F 2
C142 C 0.9946(9) 0.7336(5) 0.1905(2) 0.042(3) Uani 0.462(10) 1 d G . P F 2
C143 C 0.9072(7) 0.7052(6) 0.2173(3) 0.068(6) Uani 0.462(10) 1 d G . P F 2
H143 H 0.8324 0.6878 0.2100 0.081 Uiso 0.462(10) 1 calc R U P F 2
C144 C 0.9294(7) 0.7025(6) 0.2548(3) 0.050(3) Uani 0.462(10) 1 d G . P F 2
H144 H 0.8697 0.6831 0.2732 0.061 Uiso 0.462(10) 1 calc R U P F 2
C145 C 1.0389(8) 0.7280(6) 0.2655(2) 0.043(3) Uani 0.462(10) 1 d G . P F 2
H145 H 1.0540 0.7261 0.2911 0.052 Uiso 0.462(10) 1 calc R U P F 2
C146 C 1.1263(6) 0.7564(7) 0.2386(2) 0.039(3) Uani 0.462(10) 1 d G . P F 2
H146 H 1.2011 0.7739 0.2459 0.047 Uiso 0.462(10) 1 calc R U P F 2
C147 C 1.1041(7) 0.7592(6) 0.2011(2) 0.034(2) Uani 0.462(10) 1 d G . P F 2
H147 H 1.1638 0.7786 0.1828 0.041 Uiso 0.462(10) 1 calc R U P F 2

loop_
_atom_site_aniso_label
_atom_site_aniso_U_11
_atom_site_aniso_U_22
_atom_site_aniso_U_33
_atom_site_aniso_U_23
_atom_site_aniso_U_13
_atom_site_aniso_U_12
Ba1 0.01757(9) 0.01305(9) 0.00889(8) -0.00247(6) 0.00016(6) 0.00003(6)
Al1 0.0248(5) 0.0123(4) 0.0090(4) -0.0019(3) 0.0009(4) -0.0026(4)
Al2 0.0175(5) 0.0105(4) 0.0090(4) -0.0011(3) 0.0004(4) -0.0015(3)
O1 0.0267(12) 0.0181(11) 0.0113(10) -0.0019(8) -0.0012(9) 0.0057(9)
C1 0.0238(17) 0.0140(15) 0.0183(15) -0.0010(12) -0.0001(13) -0.0021(12)
C2 0.036(2) 0.0239(18) 0.0174(16) -0.0001(13) 0.0092(15) 0.0033(15)
C3 0.0271(19) 0.0254(18) 0.0281(19) -0.0056(15) 0.0073(15) 0.0054(14)
C4 0.0206(17) 0.0208(17) 0.0329(19) -0.0062(14) 0.0000(15) 0.0070(13)
C5 0.0255(18) 0.0170(16) 0.0235(17) -0.0028(13) -0.0008(14) 0.0018(13)
C6 0.0205(16) 0.0122(15) 0.0181(15) -0.0029(12) 0.0049(13) -0.0020(12)
C7A 0.046(4) 0.040(4) 0.023(3) -0.001(2) -0.001(3) 0.024(4)
C9A 0.051(4) 0.028(2) 0.020(2) -0.0052(19) -0.009(2) 0.016(2)
C10A 0.057(3) 0.036(3) 0.039(3) 0.018(2) -0.004(3) -0.007(3)
C7B 0.046(4) 0.040(4) 0.023(3) -0.001(2) -0.001(3) 0.024(4)
C9B 0.051(4) 0.028(2) 0.020(2) -0.0052(19) -0.009(2) 0.016(2)
C10B 0.057(3) 0.036(3) 0.039(3) 0.018(2) -0.004(3) -0.007(3)
C8 0.034(2) 0.0252(18) 0.0150(15) 0.0014(13) -0.0044(14) 0.0090(14)
O2 0.0239(12) 0.0235(12) 0.0149(11) 0.0026(9) 0.0035(9) 0.0097(9)
O3 0.0244(12) 0.0164(11) 0.0134(10) -0.0027(8) -0.0010(9) 0.0018(9)
C11 0.0203(16) 0.0149(15) 0.0201(16) -0.0013(12) -0.0024(13) -0.0056(12)
C12 0.036(2) 0.0259(18) 0.0233(17) 0.0002(14) -0.0120(15) -0.0045(15)
C13 0.041(2) 0.034(2) 0.029(2) 0.0058(16) -0.0204(17) -0.0075(17)
C14 0.031(2) 0.0252(19) 0.035(2) 0.0127(16) -0.0122(17) -0.0003(15)
C15 0.0253(18) 0.0179(16) 0.0249(17) 0.0040(13) -0.0030(14) -0.0007(13)
C16 0.0218(17) 0.0159(15) 0.0170(15) 0.0013(12) -0.0027(13) -0.0039(12)
C17 0.041(2) 0.0242(18) 0.0262(19) 0.0039(15) -0.0022(17) 0.0071(16)
C18 0.049(2) 0.0212(18) 0.0203(17) -0.0023(14) -0.0004(16) 0.0157(16)
C19 0.089(4) 0.032(2) 0.049(3) -0.022(2) -0.027(3) 0.015(2)
C20 0.068(3) 0.054(3) 0.046(3) 0.028(2) 0.030(2) 0.044(2)
O4 0.0290(13) 0.0156(11) 0.0189(11) -0.0058(9) -0.0069(10) 0.0048(9)
O5 0.0196(11) 0.0139(10) 0.0126(10) -0.0029(8) 0.0002(9) -0.0035(8)
C21 0.0188(16) 0.0136(15) 0.0141(14) -0.0019(11) -0.0003(12) -0.0006(12)
C22 0.0232(17) 0.0229(17) 0.0141(15) -0.0020(12) -0.0009(13) 0.0016(13)
C23 0.0241(18) 0.038(2) 0.0133(15) -0.0028(14) 0.0042(13) -0.0040(15)
C24 0.0247(19) 0.043(2) 0.0238(18) -0.0023(16) 0.0048(15) -0.0178(16)
C25 0.031(2) 0.0296(19) 0.0203(17) -0.0063(15) 0.0024(15) -0.0116(15)
C26 0.0194(16) 0.0221(17) 0.0146(15) -0.0028(13) 0.0030(13) -0.0036(13)
C27 0.055(3) 0.038(2) 0.028(2) -0.0140(17) 0.0106(19) -0.028(2)
C28 0.036(2) 0.0290(19) 0.0208(17) -0.0084(15) 0.0018(15) -0.0191(16)
C29 0.066(3) 0.069(3) 0.038(2) 0.013(2) -0.022(2) -0.044(3)
C30 0.070(3) 0.050(3) 0.072(4) -0.038(3) 0.035(3) -0.029(3)
O6 0.0267(13) 0.0230(12) 0.0152(11) -0.0085(9) 0.0059(9) -0.0103(10)
O7 0.0201(11) 0.0168(11) 0.0099(10) -0.0022(8) 0.0023(8) -0.0045(9)
C31 0.0194(16) 0.0157(15) 0.0155(15) -0.0020(12) -0.0016(12) 0.0011(12)
C32 0.0244(18) 0.0219(17) 0.0157(15) -0.0034(13) -0.0004(13) -0.0012(13)
C33 0.0238(18) 0.0333(19) 0.0203(16) -0.0064(14) -0.0062(14) -0.0040(15)
C34 0.035(2) 0.046(2) 0.027(2) -0.0097(18) -0.0001(17) -0.0216(18)
C35 0.039(2) 0.044(2) 0.0227(18) -0.0085(17) 0.0073(17) -0.0221(18)
C36 0.0306(19) 0.0298(19) 0.0137(15) -0.0046(14) 0.0007(14) -0.0116(15)
C37A 0.052(8) 0.067(10) 0.021(4) -0.018(4) 0.021(4) -0.038(6)
C38A 0.043(8) 0.048(7) 0.022(3) 0.000(4) 0.008(3) -0.030(4)
C39A 0.073(5) 0.054(5) 0.022(3) 0.001(3) 0.000(3) -0.041(4)
C40A 0.029(3) 0.053(4) 0.062(5) -0.013(3) 0.020(3) -0.017(3)
C37B 0.052(8) 0.067(10) 0.021(4) -0.018(4) 0.021(4) -0.038(6)
C38B 0.043(8) 0.048(7) 0.022(3) 0.000(4) 0.008(3) -0.030(4)
C39B 0.055(10) 0.061(11) 0.037(9) 0.016(8) -0.011(7) -0.023(8)
C40B 0.084(15) 0.071(13) 0.026(8) -0.016(8) 0.024(9) -0.031(11)
O8 0.0391(15) 0.0334(14) 0.0133(11) -0.0027(10) 0.0049(10) -0.0214(11)
O9 0.0376(14) 0.0183(12) 0.0165(11) -0.0054(9) 0.0046(10) -0.0085(10)
Si1 0.0294(5) 0.0150(4) 0.0161(4) -0.0057(3) 0.0064(4) -0.0077(4)
C41A 0.006(6) 0.013(4) 0.014(6) -0.003(4) -0.003(5) -0.003(5)
C42A 0.025(7) 0.024(5) 0.013(4) 0.003(3) 0.001(5) -0.014(5)
C43A 0.031(7) 0.032(5) 0.024(5) 0.001(4) -0.002(5) 0.000(5)
C44A 0.047(9) 0.014(4) 0.018(5) 0.000(3) 0.004(5) -0.008(5)
C45A 0.041(8) 0.014(4) 0.016(6) -0.001(4) 0.009(5) -0.012(5)
C46A 0.023(7) 0.035(6) 0.023(6) -0.023(5) 0.007(5) -0.016(6)
C41B 0.019(9) 0.021(5) 0.015(6) 0.001(4) -0.003(6) 0.000(7)
C42B 0.031(9) 0.018(5) 0.039(7) -0.003(5) -0.004(7) -0.010(6)
C43B 0.047(10) 0.033(6) 0.017(4) 0.003(4) -0.011(6) -0.005(7)
C44B 0.058(12) 0.030(5) 0.016(5) 0.005(5) -0.004(6) -0.016(6)
C45B 0.064(11) 0.034(6) 0.025(6) -0.002(4) -0.003(6) -0.012(7)
C46B 0.038(9) 0.028(5) 0.023(6) -0.005(4) 0.000(5) -0.029(6)
C47 0.0210(17) 0.0214(16) 0.0151(15) -0.0044(12) -0.0018(13) -0.0068(13)
C48 0.034(2) 0.0250(18) 0.0186(16) -0.0051(14) 0.0058(15) -0.0141(15)
C49 0.035(2) 0.037(2) 0.0250(18) -0.0096(16) 0.0074(16) -0.0216(17)
C50 0.0167(18) 0.053(3) 0.038(2) -0.0058(19) 0.0051(16) -0.0093(17)
C51 0.026(2) 0.031(2) 0.045(2) -0.0020(18) 0.0046(18) 0.0019(16)
C52 0.0228(18) 0.0223(17) 0.0265(18) 0.0010(14) 0.0015(14) -0.0041(14)
C53 0.0235(18) 0.0199(17) 0.0297(18) -0.0094(14) 0.0070(15) -0.0076(14)
C54 0.0208(18) 0.034(2) 0.0254(18) -0.0093(15) 0.0056(14) -0.0054(15)
C55 0.030(2) 0.051(2) 0.030(2) -0.0079(19) -0.0018(17) -0.0108(18)
C56 0.026(2) 0.047(2) 0.051(3) 0.000(2) -0.0045(19) -0.0100(18)
C57 0.018(2) 0.049(3) 0.067(3) -0.013(2) 0.007(2) -0.0039(18)
C58 0.029(2) 0.037(2) 0.048(3) -0.0229(19) 0.0094(19) -0.0039(17)
O10 0.0361(14) 0.0201(12) 0.0129(11) -0.0005(9) -0.0005(10) -0.0090(10)
Si2 0.0210(5) 0.0159(4) 0.0127(4) -0.0003(3) 0.0001(3) -0.0046(3)
C59A 0.026(4) 0.021(3) 0.018(4) 0.003(3) 0.000(3) -0.005(2)
C60A 0.026(4) 0.021(3) 0.018(4) 0.003(3) 0.000(3) -0.005(2)
C61A 0.020(4) 0.045(5) 0.036(6) -0.004(5) -0.006(5) -0.003(3)
C62A 0.025(6) 0.024(5) 0.048(9) -0.003(6) 0.013(6) 0.000(4)
C63A 0.035(6) 0.027(5) 0.033(7) 0.001(5) 0.014(5) -0.001(4)
C64A 0.032(7) 0.029(5) 0.035(7) 0.005(5) -0.007(5) -0.005(5)
C59B 0.022(3) 0.021(3) 0.017(4) 0.000(3) 0.000(3) -0.008(2)
C60B 0.022(3) 0.021(3) 0.017(4) 0.000(3) 0.000(3) -0.008(2)
C61B 0.020(6) 0.030(5) 0.040(8) -0.012(6) -0.006(5) 0.000(4)
C62B 0.023(5) 0.020(4) 0.048(8) -0.002(5) 0.012(5) -0.006(3)
C63B 0.041(5) 0.018(4) 0.030(5) -0.002(4) 0.012(4) -0.004(3)
C64B 0.014(5) 0.022(5) 0.021(5) 0.008(4) 0.007(4) 0.001(4)
C65 0.0318(19) 0.0188(16) 0.0132(14) -0.0005(12) -0.0012(13) -0.0092(14)
C66 0.048(3) 0.029(2) 0.031(2) -0.0052(16) 0.0116(18) -0.0181(18)
C67 0.077(3) 0.033(2) 0.043(3) -0.012(2) 0.023(2) -0.037(2)
C68 0.084(4) 0.021(2) 0.039(2) -0.0113(18) 0.015(2) -0.021(2)
C69 0.055(3) 0.022(2) 0.047(3) -0.0058(18) 0.011(2) -0.0053(18)
C70 0.035(2) 0.0222(18) 0.037(2) -0.0008(16) 0.0020(17) -0.0079(16)
C71 0.0204(17) 0.0207(16) 0.0156(15) -0.0044(12) 0.0004(13) -0.0016(13)
C72 0.0251(18) 0.0213(17) 0.0170(15) -0.0055(13) 0.0028(13) -0.0042(13)
C73 0.0261(19) 0.0257(18) 0.0277(18) -0.0122(15) -0.0019(15) -0.0066(14)
C74 0.033(2) 0.036(2) 0.033(2) -0.0125(17) -0.0160(17) 0.0023(16)
C75 0.060(3) 0.032(2) 0.033(2) 0.0049(17) -0.028(2) -0.0005(19)
C76 0.049(2) 0.0222(18) 0.0278(19) 0.0008(15) -0.0146(17) -0.0122(17)
O11 0.0200(11) 0.0134(10) 0.0125(10) 0.0005(8) 0.0001(9) -0.0004(8)
Si3 0.0155(4) 0.0115(4) 0.0110(4) -0.0009(3) 0.0001(3) -0.0001(3)
C77 0.0154(15) 0.0140(14) 0.0111(13) 0.0002(11) 0.0031(11) -0.0014(11)
C78 0.0200(16) 0.0135(15) 0.0220(16) 0.0009(12) -0.0060(13) 0.0006(12)
C79 0.0253(18) 0.0195(17) 0.0240(17) -0.0039(13) -0.0053(14) -0.0021(13)
C80 0.033(2) 0.0137(16) 0.0215(16) -0.0005(13) 0.0024(14) -0.0023(13)
C81 0.0242(18) 0.0158(16) 0.0205(16) 0.0029(12) -0.0021(13) 0.0035(13)
C82 0.0180(16) 0.0168(15) 0.0166(15) -0.0009(12) -0.0009(12) -0.0002(12)
C83 0.0172(16) 0.0163(15) 0.0162(15) -0.0027(12) -0.0014(12) 0.0012(12)
C84 0.0221(18) 0.039(2) 0.0203(17) 0.0017(15) -0.0043(14) -0.0066(15)
C85 0.033(2) 0.059(3) 0.0249(19) -0.0018(19) -0.0126(17) -0.0047(19)
C86 0.024(2) 0.052(3) 0.038(2) -0.013(2) -0.0124(17) -0.0011(17)
C87 0.0180(18) 0.035(2) 0.041(2) -0.0131(17) 0.0010(16) -0.0049(15)
C88 0.0238(18) 0.0245(17) 0.0197(16) -0.0050(13) 0.0038(14) -0.0006(14)
C89 0.0131(15) 0.0163(15) 0.0130(14) -0.0005(11) -0.0031(11) -0.0017(11)
C90 0.0188(17) 0.0243(17) 0.0221(17) 0.0033(13) 0.0017(13) 0.0010(13)
C91 0.0258(19) 0.038(2) 0.0213(17) 0.0070(15) 0.0023(15) -0.0045(15)
C92 0.0140(16) 0.038(2) 0.0184(16) -0.0078(14) 0.0024(13) -0.0006(14)
C93 0.0157(16) 0.0226(17) 0.0216(16) -0.0113(13) -0.0027(13) 0.0016(12)
C94 0.0192(16) 0.0175(15) 0.0128(14) -0.0032(12) -0.0008(12) -0.0014(12)
O12 0.0230(12) 0.0131(10) 0.0125(10) -0.0040(8) -0.0015(9) -0.0016(8)
Si4 0.0175(4) 0.0101(4) 0.0101(4) -0.0019(3) -0.0012(3) -0.0002(3)
C95 0.0147(15) 0.0192(15) 0.0083(13) 0.0000(11) 0.0014(11) -0.0023(12)
C96 0.0187(15) 0.0107(14) 0.0130(14) -0.0016(11) -0.0001(12) -0.0008(11)
C97 0.0192(16) 0.0179(16) 0.0140(14) 0.0000(12) -0.0008(12) 0.0032(12)
C98 0.0156(15) 0.0224(16) 0.0146(14) -0.0002(12) -0.0035(12) -0.0018(12)
C99 0.0244(17) 0.0159(16) 0.0192(15) -0.0010(12) -0.0054(13) -0.0040(13)
C100 0.0247(17) 0.0117(15) 0.0179(15) -0.0012(12) -0.0053(13) -0.0019(12)
C101 0.0194(16) 0.0123(14) 0.0135(14) 0.0040(11) -0.0009(12) 0.0018(12)
C102 0.0252(18) 0.0189(16) 0.0201(16) 0.0012(13) -0.0053(14) -0.0003(13)
C103 0.0218(18) 0.0287(19) 0.035(2) 0.0080(16) -0.0095(15) -0.0023(14)
C104 0.0198(18) 0.039(2) 0.031(2) 0.0107(16) 0.0051(15) 0.0089(15)
C105 0.0271(19) 0.0262(18) 0.0213(17) 0.0012(14) 0.0029(14) 0.0101(14)
C106 0.0199(16) 0.0185(16) 0.0169(15) -0.0002(12) -0.0006(13) 0.0047(12)
C107 0.0232(16) 0.0112(14) 0.0100(13) -0.0037(11) -0.0021(12) -0.0021(12)
C108 0.0286(18) 0.0135(15) 0.0155(15) -0.0003(12) -0.0037(13) -0.0017(13)
C109 0.039(2) 0.0155(16) 0.0207(16) 0.0021(13) -0.0122(15) -0.0004(14)
C110 0.055(3) 0.0163(16) 0.0163(16) 0.0035(13) -0.0099(16) -0.0126(16)
C111 0.035(2) 0.0265(19) 0.0218(17) -0.0001(14) 0.0019(15) -0.0133(16)
C112 0.0272(18) 0.0186(16) 0.0180(16) -0.0020(13) -0.0017(14) -0.0045(13)
C113 0.098(5) 0.075(4) 0.125(6) -0.038(4) -0.017(4) 0.003(4)
C114 0.044(3) 0.058(3) 0.045(3) 0.004(2) 0.010(2) -0.017(2)
C115 0.030(2) 0.046(2) 0.033(2) 0.0112(18) 0.0093(18) 0.0087(18)
C116 0.051(3) 0.046(3) 0.037(2) 0.008(2) -0.010(2) 0.011(2)
C117 0.070(4) 0.061(3) 0.044(3) 0.020(2) -0.004(3) 0.006(3)
C118 0.064(3) 0.049(3) 0.046(3) 0.015(2) 0.021(3) 0.006(2)
C119 0.027(2) 0.047(3) 0.041(2) 0.019(2) 0.0121(18) 0.0127(18)
C120 0.098(5) 0.066(4) 0.036(3) -0.007(2) -0.022(3) 0.002(3)
C121 0.098(5) 0.066(4) 0.036(3) -0.007(2) -0.022(3) 0.002(3)
C122 0.079(6) 0.128(7) 0.030(4) 0.042(4) -0.009(4) -0.039(6)
C123 0.048(5) 0.054(4) 0.068(5) 0.016(4) -0.003(4) 0.000(3)
C124 0.062(6) 0.082(6) 0.069(6) 0.019(4) 0.006(4) -0.022(5)
C125 0.079(6) 0.054(5) 0.150(10) 0.022(5) 0.046(6) 0.001(4)
C126 0.053(4) 0.092(5) 0.036(4) 0.005(4) -0.013(3) -0.007(4)
C127 0.098(5) 0.066(4) 0.036(3) -0.007(2) -0.022(3) 0.002(3)
C128 0.098(5) 0.066(4) 0.036(3) -0.007(2) -0.022(3) 0.002(3)
C129 0.079(6) 0.128(7) 0.030(4) 0.042(4) -0.009(4) -0.039(6)
C130 0.048(5) 0.054(4) 0.068(5) 0.016(4) -0.003(4) 0.000(3)
C131 0.062(6) 0.082(6) 0.069(6) 0.019(4) 0.006(4) -0.022(5)
C132 0.079(6) 0.054(5) 0.150(10) 0.022(5) 0.046(6) 0.001(4)
C133 0.053(4) 0.092(5) 0.036(4) 0.005(4) -0.013(3) -0.007(4)
C134 0.112(11) 0.097(9) 0.073(9) -0.027(7) -0.058(8) 0.016(8)
C135 0.061(9) 0.019(6) 0.063(8) -0.013(5) -0.030(8) 0.006(6)
C136 0.057(7) 0.064(7) 0.066(8) 0.003(6) -0.023(6) -0.001(5)
C137 0.066(7) 0.054(6) 0.057(7) -0.002(5) -0.014(5) 0.002(5)
C138 0.044(6) 0.032(5) 0.049(6) -0.004(5) -0.017(5) -0.001(4)
C139 0.059(7) 0.039(6) 0.038(6) -0.013(5) -0.017(5) 0.010(5)
C140 0.062(8) 0.030(5) 0.051(6) -0.006(4) -0.011(6) 0.019(5)
C141 0.073(9) 0.094(10) 0.054(8) -0.038(7) -0.033(7) 0.022(7)
C142 0.041(6) 0.037(5) 0.052(7) -0.022(5) -0.027(5) 0.018(4)
C143 0.049(10) 0.063(12) 0.097(15) -0.005(10) -0.031(12) -0.012(9)
C144 0.044(7) 0.036(6) 0.072(9) 0.010(6) -0.011(6) -0.012(5)
C145 0.059(8) 0.040(7) 0.031(6) -0.003(6) -0.010(6) 0.004(6)
C146 0.032(5) 0.031(6) 0.055(8) -0.001(5) -0.017(5) 0.009(4)
C147 0.038(6) 0.028(5) 0.036(5) -0.007(4) -0.011(4) 0.013(4)

loop_
_atom_type_symbol
_atom_type_description
_atom_type_scat_dispersion_real
_atom_type_scat_dispersion_imag
_atom_type_scat_source
C C 0.0033 0.0016 'International Tables Vol C Tables 4.2.6.8 and 6.1.1.4'
H H 0.0000 0.0000 'International Tables Vol C Tables 4.2.6.8 and 6.1.1.4'
O O 0.0106 0.0060 'International Tables Vol C Tables 4.2.6.8 and 6.1.1.4'
Al Al 0.0645 0.0514 'International Tables Vol C Tables 4.2.6.8 and 6.1.1.4'
Ba Ba -0.3244 2.2819 'International Tables Vol C Tables 4.2.6.8 and 6.1.1.4'
Si Si 0.0817 0.0704 'International Tables Vol C Tables 4.2.6.8 and 6.1.1.4'

loop_
_geom_angle_atom_site_label_1
_geom_angle_atom_site_label_2
_geom_angle_atom_site_label_3
_geom_angle
O1 Ba1 O5 158.81(6)
O1 Ba1 O7 132.34(7)
O5 Ba1 O7 55.31(6)
O1 Ba1 O3 55.69(7)
O5 Ba1 O3 126.35(6)
O7 Ba1 O3 158.39(6)
O1 Ba1 O4 109.94(7)
O5 Ba1 O4 84.62(7)
O7 Ba1 O4 100.30(6)
O3 Ba1 O4 60.55(6)
O1 Ba1 O2 60.75(6)
O5 Ba1 O2 103.98(6)
O7 Ba1 O2 87.92(7)
O3 Ba1 O2 110.50(6)
O4 Ba1 O2 170.59(6)
O1 Ba1 O8 81.84(7)
O5 Ba1 O8 113.68(6)
O7 Ba1 O8 60.30(6)
O3 Ba1 O8 107.81(7)
O4 Ba1 O8 92.65(7)
O2 Ba1 O8 87.42(8)
O1 Ba1 O6 102.89(6)
O5 Ba1 O6 60.19(6)
O7 Ba1 O6 112.44(6)
O3 Ba1 O6 79.97(6)
O4 Ba1 O6 91.52(7)
O2 Ba1 O6 89.55(7)
O8 Ba1 O6 172.21(6)
O1 Ba1 Al1 27.83(5)
O5 Ba1 Al1 150.28(5)
O7 Ba1 Al1 154.28(4)
O3 Ba1 Al1 27.90(5)
O4 Ba1 Al1 84.72(5)
O2 Ba1 Al1 85.89(5)
O8 Ba1 Al1 94.46(5)
O6 Ba1 Al1 92.47(5)
O1 Ba1 Al2 154.34(5)
O5 Ba1 Al2 27.71(4)
O7 Ba1 Al2 27.62(4)
O3 Ba1 Al2 149.88(5)
O4 Ba1 Al2 93.60(5)
O2 Ba1 Al2 95.81(5)
O8 Ba1 Al2 87.14(5)
O6 Ba1 Al2 86.03(5)
Al1 Ba1 Al2 177.72(2)
O10 Al1 O9 113.28(11)
O10 Al1 O3 111.24(11)
O9 Al1 O3 113.64(11)
O10 Al1 O1 113.40(12)
O9 Al1 O1 111.00(12)
O3 Al1 O1 92.66(10)
O10 Al1 Ba1 121.47(8)
O9 Al1 Ba1 125.24(8)
O3 Al1 Ba1 46.67(7)
O1 Al1 Ba1 46.06(7)
O11 Al2 O12 114.42(11)
O11 Al2 O7 113.38(11)
O12 Al2 O7 111.44(10)
O11 Al2 O5 110.74(10)
O12 Al2 O5 112.84(11)
O7 Al2 O5 92.00(10)
O11 Al2 Ba1 121.01(7)
O12 Al2 Ba1 124.57(8)
O7 Al2 Ba1 46.03(7)
O5 Al2 Ba1 46.02(7)
C1 O1 Al1 129.69(19)
C1 O1 Ba1 120.60(18)
Al1 O1 Ba1 106.12(10)
O1 C1 C6 118.9(3)
O1 C1 C2 125.0(3)
C6 C1 C2 116.1(3)
C3 C2 C1 120.9(3)
C3 C2 H2 119.5
C1 C2 H2 119.5
C2 C3 C4 121.7(3)
C2 C3 H3 119.1
C4 C3 H3 119.1
C3 C4 C5 118.0(3)
C3 C4 H4 121.0
C5 C4 H4 121.0
C6 C5 C4 119.4(3)
C6 C5 C7B 105.5(13)
C4 C5 C7B 133.5(13)
C6 C5 C7A 108.3(3)
C4 C5 C7A 132.2(4)
C5 C6 C1 123.8(3)
C5 C6 O2 113.6(3)
C1 C6 O2 122.6(3)
C5 C7A C8 103.4(6)
C5 C7A H7A1 111.1
C8 C7A H7A1 111.1
C5 C7A H7A2 111.1
C8 C7A H7A2 111.1
H7A1 C7A H7A2 109.0
C8 C9A H9A1 109.5
C8 C9A H9A2 109.5
H9A1 C9A H9A2 109.5
C8 C9A H9A3 109.5
H9A1 C9A H9A3 109.5
H9A2 C9A H9A3 109.5
C8 C10A H10A 109.5
C8 C10A H10B 109.5
H10A C10A H10B 109.5
C8 C10A H10C 109.5
H10A C10A H10C 109.5
H10B C10A H10C 109.5
C5 C7B C8 108(4)
C5 C7B H7B1 110.2
C8 C7B H7B1 110.2
C5 C7B H7B2 110.2
C8 C7B H7B2 110.2
H7B1 C7B H7B2 108.5
C8 C9B H9B1 109.5
C8 C9B H9B2 109.5
H9B1 C9B H9B2 109.5
C8 C9B H9B3 109.5
H9B1 C9B H9B3 109.5
H9B2 C9B H9B3 109.5
C8 C10B H10D 109.5
C8 C10B H10E 109.5
H10D C10B H10E 109.5
C8 C10B H10F 109.5
H10D C10B H10F 109.5
H10E C10B H10F 109.5
O2 C8 C10B 109.2(13)
O2 C8 C9A 108.2(3)
O2 C8 C7B 104(3)
C10B C8 C7B 123(3)
O2 C8 C10A 105.0(3)
C9A C8 C10A 112.8(3)
O2 C8 C9B 96.4(11)
C10B C8 C9B 112.2(16)
C7B C8 C9B 109(3)
O2 C8 C7A 105.7(5)
C9A C8 C7A 114.2(4)
C10A C8 C7A 110.2(5)
C6 O2 C8 107.4(2)
C6 O2 Ba1 116.27(18)
C8 O2 Ba1 136.31(17)
C11 O3 Al1 128.64(19)
C11 O3 Ba1 119.58(17)
Al1 O3 Ba1 105.43(10)
O3 C11 C16 119.5(3)
O3 C11 C12 124.2(3)
C16 C11 C12 116.3(3)
C13 C12 C11 120.4(3)
C13 C12 H12 119.8
C11 C12 H12 119.8
C14 C13 C12 121.7(3)
C14 C13 H13 119.1
C12 C13 H13 119.1
C13 C14 C15 118.2(3)
C13 C14 H14 120.9
C15 C14 H14 120.9
C16 C15 C14 119.6(3)
C16 C15 C17 107.5(3)
C14 C15 C17 132.8(3)
C11 C16 C15 123.7(3)
C11 C16 O4 122.0(3)
C15 C16 O4 114.2(3)
C15 C17 C18 103.6(3)
C15 C17 H17A 111.0
C18 C17 H17A 111.0
C15 C17 H17B 111.0
C18 C17 H17B 111.0
H17A C17 H17B 109.0
O4 C18 C20 107.1(3)
O4 C18 C19 105.0(3)
C20 C18 C19 112.9(4)
O4 C18 C17 105.2(3)
C20 C18 C17 111.7(3)
C19 C18 C17 114.2(3)
C18 C19 H19A 109.5
C18 C19 H19B 109.5
H19A C19 H19B 109.5
C18 C19 H19C 109.5
H19A C19 H19C 109.5
H19B C19 H19C 109.5
C18 C20 H20A 109.5
C18 C20 H20B 109.5
H20A C20 H20B 109.5
C18 C20 H20C 109.5
H20A C20 H20C 109.5
H20B C20 H20C 109.5
C16 O4 C18 106.8(2)
C16 O4 Ba1 117.58(17)
C18 O4 Ba1 134.51(18)
C21 O5 Al2 128.37(18)
C21 O5 Ba1 121.79(16)
Al2 O5 Ba1 106.27(9)
O5 C21 C26 118.9(3)
O5 C21 C22 124.6(3)
C26 C21 C22 116.5(3)
C23 C22 C21 121.1(3)
C23 C22 H22 119.4
C21 C22 H22 119.4
C22 C23 C24 121.3(3)
C22 C23 H23 119.4
C24 C23 H23 119.4
C25 C24 C23 117.9(3)
C25 C24 H24 121.0
C23 C24 H24 121.0
C26 C25 C24 119.8(3)
C26 C25 C27 107.0(3)
C24 C25 C27 133.1(3)
C21 C26 C25 123.3(3)
C21 C26 O6 123.4(3)
C25 C26 O6 113.3(3)
C25 C27 C28 103.3(3)
C25 C27 H27A 111.1
C28 C27 H27A 111.1
C25 C27 H27B 111.1
C28 C27 H27B 111.1
H27A C27 H27B 109.1
O6 C28 C30 107.4(3)
O6 C28 C29 104.7(3)
C30 C28 C29 112.6(4)
O6 C28 C27 105.0(3)
C30 C28 C27 116.2(3)
C29 C28 C27 110.0(3)
C28 C29 H29A 109.5
C28 C29 H29B 109.5
H29A C29 H29B 109.5
C28 C29 H29C 109.5
H29A C29 H29C 109.5
H29B C29 H29C 109.5
C28 C30 H30A 109.5
C28 C30 H30B 109.5
H30A C30 H30B 109.5
C28 C30 H30C 109.5
H30A C30 H30C 109.5
H30B C30 H30C 109.5
C26 O6 C28 106.2(2)
C26 O6 Ba1 115.57(16)
C28 O6 Ba1 137.35(17)
C31 O7 Al2 129.88(18)
C31 O7 Ba1 121.72(17)
Al2 O7 Ba1 106.35(9)
O7 C31 C36 119.2(3)
O7 C31 C32 124.7(3)
C36 C31 C32 116.1(3)
C33 C32 C31 121.3(3)
C33 C32 H32 119.4
C31 C32 H32 119.4
C34 C33 C32 121.5(3)
C34 C33 H33 119.3
C32 C33 H33 119.3
C33 C34 C35 118.2(3)
C33 C34 H34 120.9
C35 C34 H34 120.9
C36 C35 C34 119.6(3)
C36 C35 C37B 107(2)
C34 C35 C37B 131(2)
C36 C35 C37A 107.5(8)
C34 C35 C37A 132.8(8)
C35 C36 C31 123.4(3)
C35 C36 O8 113.7(3)
C31 C36 O8 122.9(3)
C38A C37A C35 102.9(14)
C38A C37A H3A 111.2
C35 C37A H3A 111.2
C38A C37A H3B 111.2
C35 C37A H3B 111.2
H3A C37A H3B 109.1
C37A C38A C40A 103.3(12)
C37A C38A O8 108.0(9)
C40A C38A O8 106.8(9)
C37A C38A C39A 118.1(13)
C40A C38A C39A 113.5(8)
O8 C38A C39A 106.6(11)
C38A C39A H39A 109.5
C38A C39A H39B 109.5
H39A C39A H39B 109.5
C38A C39A H39C 109.5
H39A C39A H39C 109.5
H39B C39A H39C 109.5
C38A C40A H40A 109.5
C38A C40A H40B 109.5
H40A C40A H40B 109.5
C38A C40A H40C 109.5
H40A C40A H40C 109.5
H40B C40A H40C 109.5
C35 C37B C38B 108(4)
C35 C37B H37C 110.2
C38B C37B H37C 110.2
C35 C37B H37D 110.2
C38B C37B H37D 110.2
H37C C37B H37D 108.5
C40B C38B O8 111(3)
C40B C38B C39B 117(2)
O8 C38B C39B 103(2)
C40B C38B C37B 130(3)
O8 C38B C37B 102(2)
C39B C38B C37B 90(3)
C38B C39B H39D 109.5
C38B C39B H39E 109.5
H39D C39B H39E 109.5
C38B C39B H39F 109.5
H39D C39B H39F 109.5
H39E C39B H39F 109.5
C38B C40B H40D 109.5
C38B C40B H40E 109.5
H40D C40B H40E 109.5
C38B C40B H40F 109.5
H40D C40B H40F 109.5
H40E C40B H40F 109.5
C36 O8 C38A 105.8(6)
C36 O8 C38B 107.6(15)
C36 O8 Ba1 115.89(18)
C38A O8 Ba1 137.5(6)
C38B O8 Ba1 135.8(15)
Si1 O9 Al1 162.80(16)
O9 Si1 C41B 111.5(7)
O9 Si1 C53 109.50(14)
C41B Si1 C53 102.0(7)
O9 Si1 C47 111.69(13)
C41B Si1 C47 112.1(7)
C53 Si1 C47 109.59(14)
O9 Si1 C41A 108.7(6)
C53 Si1 C41A 114.1(5)
C47 Si1 C41A 103.2(6)
C46A C41A C42A 118.3(17)
C46A C41A Si1 120.0(11)
C42A C41A Si1 121.5(15)
C41A C42A C43A 121.5(13)
C41A C42A H42A 119.3
C43A C42A H42A 119.3
C44A C43A C42A 119.9(9)
C44A C43A H43A 120.1
C42A C43A H43A 120.1
C45A C44A C43A 119.9(10)
C45A C44A H44A 120.1
C43A C44A H44A 120.1
C44A C45A C46A 118.9(9)
C44A C45A H45A 120.5
C46A C45A H45A 120.5
C41A C46A C45A 121.4(11)
C41A C46A H46A 119.3
C45A C46A H46A 119.3
C46B C41B C42B 114.3(19)
C46B C41B Si1 129.3(13)
C42B C41B Si1 116.3(15)
C43B C42B C41B 122.2(15)
C43B C42B H42B 118.9
C41B C42B H42B 118.9
C42B C43B C44B 118.8(10)
C42B C43B H43B 120.6
C44B C43B H43B 120.6
C45B C44B C43B 120.1(12)
C45B C44B H44B 120.0
C43B C44B H44B 120.0
C46B C45B C44B 120.1(13)
C46B C45B H45B 119.9
C44B C45B H45B 119.9
C45B C46B C41B 124.1(14)
C45B C46B H46B 117.9
C41B C46B H46B 117.9
C52 C47 C48 116.7(3)
C52 C47 Si1 121.1(2)
C48 C47 Si1 122.3(2)
C49 C48 C47 121.3(3)
C49 C48 H48 119.4
C47 C48 H48 119.4
C50 C49 C48 119.8(3)
C50 C49 H49 120.1
C48 C49 H49 120.1
C51 C50 C49 120.7(3)
C51 C50 H50 119.6
C49 C50 H50 119.6
C50 C51 C52 119.3(3)
C50 C51 H51 120.4
C52 C51 H51 120.4
C51 C52 C47 122.1(3)
C51 C52 H52 119.0
C47 C52 H52 119.0
C58 C53 C54 117.0(3)
C58 C53 Si1 120.9(3)
C54 C53 Si1 122.1(3)
C55 C54 C53 121.4(3)
C55 C54 H54 119.3
C53 C54 H54 119.3
C56 C55 C54 120.2(4)
C56 C55 H55 119.9
C54 C55 H55 119.9
C57 C56 C55 119.5(4)
C57 C56 H56 120.3
C55 C56 H56 120.3
C56 C57 C58 120.0(4)
C56 C57 H57 120.0
C58 C57 H57 120.0
C57 C58 C53 121.8(4)
C57 C58 H58 119.1
C53 C58 H58 119.1
Si2 O10 Al1 168.20(16)
O10 Si2 C59A 105.3(5)
O10 Si2 C71 110.39(13)
C59A Si2 C71 115.9(3)
O10 Si2 C65 109.44(13)
C59A Si2 C65 107.4(5)
C71 Si2 C65 108.19(15)
O10 Si2 C59B 111.5(5)
C71 Si2 C59B 106.1(3)
C65 Si2 C59B 111.1(4)
C64A C59A C60A 117.5(13)
C64A C59A Si2 123.9(11)
C60A C59A Si2 118.6(8)
C61A C60A C59A 121.0(9)
C61A C60A H60A 119.5
C59A C60A H60A 119.5
C60A C61A C62A 120.1(10)
C60A C61A H61A 119.9
C62A C61A H61A 119.9
C63A C62A C61A 119.3(10)
C63A C62A H62A 120.3
C61A C62A H62A 120.3
C64A C63A C62A 120.2(10)
C64A C63A H63A 119.9
C62A C63A H63A 119.9
C63A C64A C59A 121.8(12)
C63A C64A H64A 119.1
C59A C64A H64A 119.1
C64B C59B C60B 116.2(11)
C64B C59B Si2 122.8(10)
C60B C59B Si2 121.1(7)
C59B C60B C61B 123.1(9)
C59B C60B H60B 118.5
C61B C60B H60B 118.5
C62B C61B C60B 117.9(9)
C62B C61B H61B 121.0
C60B C61B H61B 121.0
C63B C62B C61B 120.9(9)
C63B C62B H62B 119.6
C61B C62B H62B 119.6
C62B C63B C64B 119.5(9)
C62B C63B H63B 120.3
C64B C63B H63B 120.3
C59B C64B C63B 122.4(11)
C59B C64B H64B 118.8
C63B C64B H64B 118.8
C66 C65 C70 117.0(3)
C66 C65 Si2 124.1(3)
C70 C65 Si2 118.9(2)
C67 C66 C65 121.4(4)
C67 C66 H66 119.3
C65 C66 H66 119.3
C68 C67 C66 120.2(4)
C68 C67 H67 119.9
C66 C67 H67 119.9
C69 C68 C67 119.3(4)
C69 C68 H68 120.3
C67 C68 H68 120.3
C68 C69 C70 120.4(4)
C68 C69 H69 119.8
C70 C69 H69 119.8
C69 C70 C65 121.6(3)
C69 C70 H70 119.2
C65 C70 H70 119.2
C76 C71 C72 116.9(3)
C76 C71 Si2 121.1(2)
C72 C71 Si2 122.0(3)
C73 C72 C71 121.4(3)
C73 C72 H72 119.3
C71 C72 H72 119.3
C74 C73 C72 120.5(3)
C74 C73 H73 119.7
C72 C73 H73 119.7
C73 C74 C75 119.7(3)
C73 C74 H74 120.2
C75 C74 H74 120.2
C76 C75 C74 119.5(4)
C76 C75 H75 120.3
C74 C75 H75 120.3
C75 C76 C71 122.0(3)
C75 C76 H76 119.0
C71 C76 H76 119.0
Si3 O11 Al2 165.29(14)
O11 Si3 C89 111.57(12)
O11 Si3 C83 109.59(13)
C89 Si3 C83 109.57(13)
O11 Si3 C77 112.20(12)
C89 Si3 C77 105.15(13)
C83 Si3 C77 108.64(13)
C82 C77 C78 117.5(3)
C82 C77 Si3 123.3(2)
C78 C77 Si3 119.0(2)
C79 C78 C77 121.7(3)
C79 C78 H78 119.2
C77 C78 H78 119.2
C78 C79 C80 120.1(3)
C78 C79 H79 120.0
C80 C79 H79 120.0
C81 C80 C79 119.6(3)
C81 C80 H80 120.2
C79 C80 H80 120.2
C80 C81 C82 120.0(3)
C80 C81 H81 120.0
C82 C81 H81 120.0
C77 C82 C81 121.2(3)
C77 C82 H82 119.4
C81 C82 H82 119.4
C84 C83 C88 117.3(3)
C84 C83 Si3 120.9(2)
C88 C83 Si3 121.8(2)
C85 C84 C83 121.9(3)
C85 C84 H84 119.0
C83 C84 H84 119.0
C84 C85 C86 120.1(4)
C84 C85 H85 119.9
C86 C85 H85 119.9
C85 C86 C87 119.2(3)
C85 C86 H86 120.4
C87 C86 H86 120.4
C86 C87 C88 119.9(3)
C86 C87 H87 120.0
C88 C87 H87 120.0
C87 C88 C83 121.5(3)
C87 C88 H88 119.2
C83 C88 H88 119.2
C90 C89 C94 116.9(3)
C90 C89 Si3 120.0(2)
C94 C89 Si3 123.0(2)
C91 C90 C89 121.4(3)
C91 C90 H90 119.3
C89 C90 H90 119.3
C92 C91 C90 120.1(3)
C92 C91 H91 119.9
C90 C91 H91 119.9
C91 C92 C93 119.9(3)
C91 C92 H92 120.0
C93 C92 H92 120.0
C94 C93 C92 119.5(3)
C94 C93 H93 120.3
C92 C93 H93 120.3
C93 C94 C89 122.1(3)
C93 C94 H94 118.9
C89 C94 H94 118.9
Si4 O12 Al2 161.83(15)
O12 Si4 C95 111.39(13)
O12 Si4 C107 111.38(12)
C95 Si4 C107 107.91(13)
O12 Si4 C101 108.85(12)
C95 Si4 C101 108.98(13)
C107 Si4 C101 108.26(13)
C96 C95 C100 117.5(3)
C96 C95 Si4 121.3(2)
C100 C95 Si4 121.2(2)
C97 C96 C95 121.4(3)
C97 C96 H96 119.3
C95 C96 H96 119.3
C98 C97 C96 119.7(3)
C98 C97 H97 120.1
C96 C97 H97 120.1
C99 C98 C97 120.0(3)
C99 C98 H98 120.0
C97 C98 H98 120.0
C98 C99 C100 120.0(3)
C98 C99 H99 120.0
C100 C99 H99 120.0
C99 C100 C95 121.4(3)
C99 C100 H100 119.3
C95 C100 H100 119.3
C106 C101 C102 117.1(3)
C106 C101 Si4 121.4(2)
C102 C101 Si4 121.4(2)
C103 C102 C101 121.7(3)
C103 C102 H102 119.1
C101 C102 H102 119.1
C104 C103 C102 120.0(3)
C104 C103 H103 120.0
C102 C103 H103 120.0
C103 C104 C105 119.6(3)
C103 C104 H104 120.2
C105 C104 H104 120.2
C104 C105 C106 120.0(3)
C104 C105 H105 120.0
C106 C105 H105 120.0
C105 C106 C101 121.7(3)
C105 C106 H106 119.2
C101 C106 H106 119.2
C112 C107 C108 117.2(3)
C112 C107 Si4 121.2(2)
C108 C107 Si4 121.6(2)
C109 C108 C107 121.9(3)
C109 C108 H108 119.1
C107 C108 H108 119.1
C110 C109 C108 119.6(3)
C110 C109 H109 120.2
C108 C109 H109 120.2
C109 C110 C111 119.8(3)
C109 C110 H110 120.1
C111 C110 H110 120.1
C110 C111 C112 120.7(3)
C110 C111 H111 119.7
C112 C111 H111 119.7
C111 C112 C107 120.9(3)
C111 C112 H112 119.5
C107 C112 H112 119.5
C114 C113 H11A 109.5
C114 C113 H11B 109.5
H11A C113 H11B 109.5
C114 C113 H11C 109.5
H11A C113 H11C 109.5
H11B C113 H11C 109.5
C119 C114 C115 117.4(4)
C119 C114 C113 122.6(5)
C115 C114 C113 119.9(5)
C116 C115 C114 118.5(4)
C116 C115 H115 120.7
C114 C115 H115 120.7
C115 C116 C117 122.9(4)
C115 C116 H116 118.6
C117 C116 H116 118.6
C118 C117 C116 117.2(5)
C118 C117 H117 121.4
C116 C117 H117 121.4
C119 C118 C117 121.2(4)
C119 C118 H118 119.4
C117 C118 H118 119.4
C118 C119 C114 122.8(4)
C118 C119 H119 118.6
C114 C119 H119 118.6
C121 C120 H12A 109.5
C121 C120 H12B 109.5
H12A C120 H12B 109.5
C121 C120 H12C 109.5
H12A C120 H12C 109.5
H12B C120 H12C 109.5
C122 C121 C126 120.0
C122 C121 C120 124.1(5)
C126 C121 C120 115.9(5)
C121 C122 C123 120.0
C121 C122 H122 120.0
C123 C122 H122 120.0
C122 C123 C124 120.0
C122 C123 H123 120.0
C124 C123 H123 120.0
C125 C124 C123 120.0
C125 C124 H124 120.0
C123 C124 H124 120.0
C124 C125 C126 120.0
C124 C125 H125 120.0
C126 C125 H125 120.0
C125 C126 C121 120.0
C125 C126 H126 120.0
C121 C126 H126 120.0
C128 C127 H12D 109.5
C128 C127 H12E 109.5
H12D C127 H12E 109.5
C128 C127 H12F 109.5
H12D C127 H12F 109.5
H12E C127 H12F 109.5
C127 C128 C129 121.3(12)
C127 C128 C133 118.4(12)
C129 C128 C133 120.0
C128 C129 C130 120.0
C128 C129 H129 120.0
C130 C129 H129 120.0
C131 C130 C129 120.0
C131 C130 H130 120.0
C129 C130 H130 120.0
C130 C131 C132 120.0
C130 C131 H131 120.0
C132 C131 H131 120.0
C133 C132 C131 120.0
C133 C132 H132 120.0
C131 C132 H132 120.0
C132 C133 C128 120.0
C132 C133 H133 120.0
C128 C133 H133 120.0
C135 C134 H13A 109.5
C135 C134 H13B 109.5
H13A C134 H13B 109.5
C135 C134 H13C 109.5
H13A C134 H13C 109.5
H13B C134 H13C 109.5
C136 C135 C140 120.0
C136 C135 C134 120.7(7)
C140 C135 C134 119.3(7)
C135 C136 C137 120.0
C135 C136 H136 120.0
C137 C136 H136 120.0
C138 C137 C136 120.0
C138 C137 H137 120.0
C136 C137 H137 120.0
C139 C138 C137 120.0
C139 C138 H138 120.0
C137 C138 H138 120.0
C138 C139 C140 120.0
C138 C139 H139 120.0
C140 C139 H139 120.0
C139 C140 C135 120.0
C139 C140 H140 120.0
C135 C140 H140 120.0
C142 C141 H14A 109.5
C142 C141 H14B 109.5
H14A C141 H14B 109.5
C142 C141 H14C 109.5
H14A C141 H14C 109.5
H14B C141 H14C 109.5
C143 C142 C147 120.0
C143 C142 C141 120.0(8)
C147 C142 C141 120.0(8)
C144 C143 C142 120.0
C144 C143 H143 120.0
C142 C143 H143 120.0
C145 C144 C143 120.0
C145 C144 H144 120.0
C143 C144 H144 120.0
C146 C145 C144 120.0
C146 C145 H145 120.0
C144 C145 H145 120.0
C145 C146 C147 120.0
C145 C146 H146 120.0
C147 C146 H146 120.0
C146 C147 C142 120.0
C146 C147 H147 120.0
C142 C147 H147 120.0

loop_
_geom_bond_atom_site_label_1
_geom_bond_atom_site_label_2
_geom_bond_distance
Ba1 O1 2.741(2)
Ba1 O5 2.752(2)
Ba1 O7 2.754(2)
Ba1 O3 2.760(2)
Ba1 O4 2.764(2)
Ba1 O2 2.783(2)
Ba1 O8 2.826(2)
Ba1 O6 2.832(2)
Ba1 Al1 3.6577(13)
Ba1 Al2 3.6715(13)
Al1 O10 1.697(2)
Al1 O9 1.704(2)
Al1 O3 1.775(2)
Al1 O1 1.777(2)
Al2 O11 1.702(2)
Al2 O12 1.711(2)
Al2 O7 1.774(2)
Al2 O5 1.778(2)
O1 C1 1.360(4)
C1 C6 1.387(4)
C1 C2 1.395(4)
C2 C3 1.383(5)
C2 H2 0.9500
C3 C4 1.385(5)
C3 H3 0.9500
C4 C5 1.391(4)
C4 H4 0.9500
C5 C6 1.374(4)
C5 C7B 1.47(8)
C5 C7A 1.518(12)
C6 O2 1.392(3)
C7A C8 1.538(6)
C7A H7A1 0.9900
C7A H7A2 0.9900
C9A C8 1.498(5)
C9A H9A1 0.9800
C9A H9A2 0.9800
C9A H9A3 0.9800
C10A C8 1.527(6)
C10A H10A 0.9800
C10A H10B 0.9800
C10A H10C 0.9800
C7B C8 1.50(2)
C7B H7B1 0.9900
C7B H7B2 0.9900
C9B C8 1.537(17)
C9B H9B1 0.9800
C9B H9B2 0.9800
C9B H9B3 0.9800
C10B C8 1.492(17)
C10B H10D 0.9800
C10B H10E 0.9800
C10B H10F 0.9800
C8 O2 1.491(4)
O3 C11 1.363(4)
C11 C16 1.379(4)
C11 C12 1.403(4)
C12 C13 1.395(5)
C12 H12 0.9500
C13 C14 1.381(5)
C13 H13 0.9500
C14 C15 1.385(5)
C14 H14 0.9500
C15 C16 1.380(4)
C15 C17 1.511(5)
C16 O4 1.383(4)
C17 C18 1.537(5)
C17 H17A 0.9900
C17 H17B 0.9900
C18 O4 1.497(4)
C18 C20 1.505(5)
C18 C19 1.513(6)
C19 H19A 0.9800
C19 H19B 0.9800
C19 H19C 0.9800
C20 H20A 0.9800
C20 H20B 0.9800
C20 H20C 0.9800
O5 C21 1.356(3)
C21 C26 1.379(4)
C21 C22 1.393(4)
C22 C23 1.390(4)
C22 H22 0.9500
C23 C24 1.393(4)
C23 H23 0.9500
C24 C25 1.386(4)
C24 H24 0.9500
C25 C26 1.386(4)
C25 C27 1.510(4)
C26 O6 1.392(3)
C27 C28 1.519(5)
C27 H27A 0.9900
C27 H27B 0.9900
C28 O6 1.489(4)
C28 C30 1.490(5)
C28 C29 1.508(6)
C29 H29A 0.9800
C29 H29B 0.9800
C29 H29C 0.9800
C30 H30A 0.9800
C30 H30B 0.9800
C30 H30C 0.9800
O7 C31 1.351(4)
C31 C36 1.389(4)
C31 C32 1.399(4)
C32 C33 1.388(4)
C32 H32 0.9500
C33 C34 1.382(5)
C33 H33 0.9500
C34 C35 1.398(5)
C34 H34 0.9500
C35 C36 1.380(5)
C35 C37B 1.42(5)
C35 C37A 1.553(17)
C36 O8 1.391(4)
C37A C38A 1.48(3)
C37A H3A 0.9900
C37A H3B 0.9900
C38A C40A 1.493(9)
C38A O8 1.503(18)
C38A C39A 1.517(10)
C39A H39A 0.9800
C39A H39B 0.9800
C39A H39C 0.9800
C40A H40A 0.9800
C40A H40B 0.9800
C40A H40C 0.9800
C37B C38B 1.56(7)
C37B H37C 0.9900
C37B H37D 0.9900
C38B C40B 1.512(19)
C38B O8 1.51(5)
C38B C39B 1.534(18)
C39B H39D 0.9800
C39B H39E 0.9800
C39B H39F 0.9800
C40B H40D 0.9800
C40B H40E 0.9800
C40B H40F 0.9800
O9 Si1 1.606(2)
Si1 C41B 1.82(3)
Si1 C53 1.860(4)
Si1 C47 1.864(3)
Si1 C41A 1.93(2)
C41A C46A 1.36(2)
C41A C42A 1.392(16)
C42A C43A 1.40(2)
C42A H42A 0.9500
C43A C44A 1.386(13)
C43A H43A 0.9500
C44A C45A 1.382(13)
C44A H44A 0.9500
C45A C46A 1.44(2)
C45A H45A 0.9500
C46A H46A 0.9500
C41B C46B 1.39(2)
C41B C42B 1.42(2)
C42B C43B 1.38(2)
C42B H42B 0.9500
C43B C44B 1.384(14)
C43B H43B 0.9500
C44B C45B 1.367(13)
C44B H44B 0.9500
C45B C46B 1.34(2)
C45B H45B 0.9500
C46B H46B 0.9500
C47 C52 1.400(4)
C47 C48 1.403(4)
C48 C49 1.385(5)
C48 H48 0.9500
C49 C50 1.374(5)
C49 H49 0.9500
C50 C51 1.374(5)
C50 H50 0.9500
C51 C52 1.381(5)
C51 H51 0.9500
C52 H52 0.9500
C53 C58 1.397(5)
C53 C54 1.404(4)
C54 C55 1.388(5)
C54 H54 0.9500
C55 C56 1.387(5)
C55 H55 0.9500
C56 C57 1.384(6)
C56 H56 0.9500
C57 C58 1.388(6)
C57 H57 0.9500
C58 H58 0.9500
O10 Si2 1.608(2)
Si2 C59A 1.855(17)
Si2 C71 1.872(3)
Si2 C65 1.874(3)
Si2 C59B 1.903(16)
C59A C64A 1.382(17)
C59A C60A 1.402(13)
C60A C61A 1.371(13)
C60A H60A 0.9500
C61A C62A 1.391(12)
C61A H61A 0.9500
C62A C63A 1.376(16)
C62A H62A 0.9500
C63A C64A 1.372(17)
C63A H63A 0.9500
C64A H64A 0.9500
C59B C64B 1.386(15)
C59B C60B 1.401(13)
C60B C61B 1.404(13)
C60B H60B 0.9500
C61B C62B 1.403(13)
C61B H61B 0.9500
C62B C63B 1.364(14)
C62B H62B 0.9500
C63B C64B 1.412(14)
C63B H63B 0.9500
C64B H64B 0.9500
C65 C66 1.386(5)
C65 C70 1.391(5)
C66 C67 1.386(5)
C66 H66 0.9500
C67 C68 1.380(6)
C67 H67 0.9500
C68 C69 1.365(5)
C68 H68 0.9500
C69 C70 1.383(5)
C69 H69 0.9500
C70 H70 0.9500
C71 C76 1.389(5)
C71 C72 1.398(4)
C72 C73 1.386(4)
C72 H72 0.9500
C73 C74 1.365(5)
C73 H73 0.9500
C74 C75 1.391(5)
C74 H74 0.9500
C75 C76 1.388(5)
C75 H75 0.9500
C76 H76 0.9500
O11 Si3 1.611(2)
Si3 C89 1.869(3)
Si3 C83 1.875(3)
Si3 C77 1.879(3)
C77 C82 1.397(4)
C77 C78 1.399(4)
C78 C79 1.385(4)
C78 H78 0.9500
C79 C80 1.387(4)
C79 H79 0.9500
C80 C81 1.387(5)
C80 H80 0.9500
C81 C82 1.398(4)
C81 H81 0.9500
C82 H82 0.9500
C83 C84 1.391(4)
C83 C88 1.393(4)
C84 C85 1.382(5)
C84 H84 0.9500
C85 C86 1.387(5)
C85 H85 0.9500
C86 C87 1.389(5)
C86 H86 0.9500
C87 C88 1.393(5)
C87 H87 0.9500
C88 H88 0.9500
C89 C90 1.400(4)
C89 C94 1.401(4)
C90 C91 1.393(4)
C90 H90 0.9500
C91 C92 1.381(5)
C91 H91 0.9500
C92 C93 1.390(5)
C92 H92 0.9500
C93 C94 1.386(4)
C93 H93 0.9500
C94 H94 0.9500
O12 Si4 1.608(2)
Si4 C95 1.872(3)
Si4 C107 1.878(3)
Si4 C101 1.880(3)
C95 C96 1.396(4)
C95 C100 1.403(4)
C96 C97 1.394(4)
C96 H96 0.9500
C97 C98 1.389(4)
C97 H97 0.9500
C98 C99 1.383(4)
C98 H98 0.9500
C99 C100 1.388(4)
C99 H99 0.9500
C100 H100 0.9500
C101 C106 1.397(4)
C101 C102 1.397(4)
C102 C103 1.390(5)
C102 H102 0.9500
C103 C104 1.385(5)
C103 H103 0.9500
C104 C105 1.387(5)
C104 H104 0.9500
C105 C106 1.391(4)
C105 H105 0.9500
C106 H106 0.9500
C107 C112 1.398(4)
C107 C108 1.401(4)
C108 C109 1.395(4)
C108 H108 0.9500
C109 C110 1.380(5)
C109 H109 0.9500
C110 C111 1.381(5)
C110 H110 0.9500
C111 C112 1.393(4)
C111 H111 0.9500
C112 H112 0.9500
C113 C114 1.444(7)
C113 H11A 0.9800
C113 H11B 0.9800
C113 H11C 0.9800
C114 C119 1.404(6)
C114 C115 1.412(6)
C115 C116 1.368(6)
C115 H115 0.9500
C116 C117 1.422(6)
C116 H116 0.9500
C117 C118 1.363(7)
C117 H117 0.9500
C118 C119 1.348(6)
C118 H118 0.9500
C119 H119 0.9500
C120 C121 1.498(8)
C120 H12A 0.9800
C120 H12B 0.9800
C120 H12C 0.9800
C121 C122 1.3900
C121 C126 1.3900
C122 C123 1.3900
C122 H122 0.9500
C123 C124 1.3900
C123 H123 0.9500
C124 C125 1.3900
C124 H124 0.9500
C125 C126 1.3900
C125 H125 0.9500
C126 H126 0.9500
C127 C128 1.211(15)
C127 H12D 0.9800
C127 H12E 0.9800
C127 H12F 0.9800
C128 C129 1.3900
C128 C133 1.3900
C129 C130 1.3900
C129 H129 0.9500
C130 C131 1.3900
C130 H130 0.9500
C131 C132 1.3900
C131 H131 0.9500
C132 C133 1.3900
C132 H132 0.9500
C133 H133 0.9500
C134 C135 1.528(10)
C134 H13A 0.9800
C134 H13B 0.9800
C134 H13C 0.9800
C135 C136 1.3900
C135 C140 1.3900
C136 C137 1.3900
C136 H136 0.9500
C137 C138 1.3900
C137 H137 0.9500
C138 C139 1.3900
C138 H138 0.9500
C139 C140 1.3900
C139 H139 0.9500
C140 H140 0.9500
C141 C142 1.528(12)
C141 H14A 0.9800
C141 H14B 0.9800
C141 H14C 0.9800
C142 C143 1.3900
C142 C147 1.3900
C143 C144 1.3900
C143 H143 0.9500
C144 C145 1.3900
C144 H144 0.9500
C145 C146 1.3900
C145 H145 0.9500
C146 C147 1.3900
C146 H146 0.9500
C147 H147 0.9500

loop_
_geom_hbond_atom_site_label_D
_geom_hbond_atom_site_label_H
_geom_hbond_atom_site_label_A
_geom_hbond_distance_DH
_geom_hbond_distance_HA
_geom_hbond_distance_DA
_geom_hbond_angle_DHA
C20 H20C O5 0.98 2.55 3.435(5) 150.4

loop_
_geom_torsion_atom_site_label_1
_geom_torsion_atom_site_label_2
_geom_torsion_atom_site_label_3
_geom_torsion_atom_site_label_4
_geom_torsion
O10 Al1 O1 C1 -89.9(3)
O9 Al1 O1 C1 38.9(3)
O3 Al1 O1 C1 155.5(3)
Ba1 Al1 O1 C1 158.2(3)
O10 Al1 O1 Ba1 111.90(11)
O9 Al1 O1 Ba1 -119.24(10)
O3 Al1 O1 Ba1 -2.64(10)
Al1 O1 C1 C6 -146.6(2)
Ba1 O1 C1 C6 8.9(4)
Al1 O1 C1 C2 34.1(4)
Ba1 O1 C1 C2 -170.4(2)
O1 C1 C2 C3 -178.8(3)
C6 C1 C2 C3 1.8(5)
C1 C2 C3 C4 -1.2(5)
C2 C3 C4 C5 0.1(5)
C3 C4 C5 C6 0.3(5)
C3 C4 C5 C7B 163(3)
C3 C4 C5 C7A -176.2(6)
C4 C5 C6 C1 0.4(5)
C7B C5 C6 C1 -167(2)
C7A C5 C6 C1 177.7(5)
C4 C5 C6 O2 -179.2(3)
C7B C5 C6 O2 14(3)
C7A C5 C6 O2 -1.9(5)
O1 C1 C6 C5 179.1(3)
C2 C1 C6 C5 -1.4(5)
O1 C1 C6 O2 -1.3(5)
C2 C1 C6 O2 178.1(3)
C6 C5 C7A C8 8.7(6)
C4 C5 C7A C8 -174.5(4)
C6 C5 C7B C8 -16(4)
C4 C5 C7B C8 179.9(10)
C5 C7B C8 O2 12(4)
C5 C7B C8 C10B 136(3)
C5 C7B C8 C9B -90(3)
C5 C7A C8 O2 -11.9(6)
C5 C7A C8 C9A -130.8(5)
C5 C7A C8 C10A 101.0(6)
C5 C6 O2 C8 -6.1(4)
C1 C6 O2 C8 174.3(3)
C5 C6 O2 Ba1 173.1(2)
C1 C6 O2 Ba1 -6.5(4)
C10B C8 O2 C6 -136.1(17)
C9A C8 O2 C6 134.1(4)
C7B C8 O2 C6 -4(3)
C10A C8 O2 C6 -105.2(4)
C9B C8 O2 C6 107.7(13)
C7A C8 O2 C6 11.3(4)
C10B C8 O2 Ba1 44.9(17)
C9A C8 O2 Ba1 -44.9(5)
C7B C8 O2 Ba1 177(3)
C10A C8 O2 Ba1 75.8(4)
C9B C8 O2 Ba1 -71.3(13)
C7A C8 O2 Ba1 -167.7(4)
O10 Al1 O3 C11 37.4(3)
O9 Al1 O3 C11 -91.9(3)
O1 Al1 O3 C11 153.8(2)
Ba1 Al1 O3 C11 151.2(3)
O10 Al1 O3 Ba1 -113.78(11)
O9 Al1 O3 Ba1 116.94(11)
O1 Al1 O3 Ba1 2.61(10)
Al1 O3 C11 C16 -140.1(2)
Ba1 O3 C11 C16 7.6(4)
Al1 O3 C11 C12 39.8(4)
Ba1 O3 C11 C12 -172.5(2)
O3 C11 C12 C13 -177.8(3)
C16 C11 C12 C13 2.1(5)
C11 C12 C13 C14 0.6(6)
C12 C13 C14 C15 -1.6(5)
C13 C14 C15 C16 -0.2(5)
C13 C14 C15 C17 175.1(4)
O3 C11 C16 C15 175.8(3)
C12 C11 C16 C15 -4.0(5)
O3 C11 C16 O4 -1.0(4)
C12 C11 C16 O4 179.1(3)
C14 C15 C16 C11 3.2(5)
C17 C15 C16 C11 -173.2(3)
C14 C15 C16 O4 -179.8(3)
C17 C15 C16 O4 3.8(4)
C16 C15 C17 C18 -12.5(4)
C14 C15 C17 C18 171.7(4)
C15 C17 C18 O4 16.2(4)
C15 C17 C18 C20 -99.7(3)
C15 C17 C18 C19 130.7(3)
C11 C16 O4 C18 -175.9(3)
C15 C16 O4 C18 7.0(4)
C11 C16 O4 Ba1 -6.0(4)
C15 C16 O4 Ba1 176.9(2)
C20 C18 O4 C16 104.4(3)
C19 C18 O4 C16 -135.3(3)
C17 C18 O4 C16 -14.5(3)
C20 C18 O4 Ba1 -62.9(4)
C19 C18 O4 Ba1 57.3(4)
C17 C18 O4 Ba1 178.1(2)
O11 Al2 O5 C21 45.0(3)
O12 Al2 O5 C21 -84.7(2)
O7 Al2 O5 C21 161.0(2)
Ba1 Al2 O5 C21 158.6(3)
O11 Al2 O5 Ba1 -113.58(10)
O12 Al2 O5 Ba1 116.69(10)
O7 Al2 O5 Ba1 2.39(10)
Al2 O5 C21 C26 -150.3(2)
Ba1 O5 C21 C26 5.3(4)
Al2 O5 C21 C22 27.5(4)
Ba1 O5 C21 C22 -176.9(2)
O5 C21 C22 C23 -176.1(3)
C26 C21 C22 C23 1.7(5)
C21 C22 C23 C24 1.2(5)
C22 C23 C24 C25 -2.3(5)
C23 C24 C25 C26 0.6(6)
C23 C24 C25 C27 176.5(4)
O5 C21 C26 C25 174.4(3)
C22 C21 C26 C25 -3.6(5)
O5 C21 C26 O6 -3.7(5)
C22 C21 C26 O6 178.3(3)
C24 C25 C26 C21 2.5(6)
C27 C25 C26 C21 -174.4(3)
C24 C25 C26 O6 -179.2(3)
C27 C25 C26 O6 3.8(4)
C26 C25 C27 C28 -16.4(4)
C24 C25 C27 C28 167.3(4)
C25 C27 C28 O6 22.3(4)
C25 C27 C28 C30 140.7(4)
C25 C27 C28 C29 -89.9(4)
C21 C26 O6 C28 -170.9(3)
C25 C26 O6 C28 10.8(4)
C21 C26 O6 Ba1 0.3(4)
C25 C26 O6 Ba1 -177.9(2)
C30 C28 O6 C26 -144.9(3)
C29 C28 O6 C26 95.2(3)
C27 C28 O6 C26 -20.7(4)
C30 C28 O6 Ba1 46.8(4)
C29 C28 O6 Ba1 -73.1(4)
C27 C28 O6 Ba1 171.1(2)
O11 Al2 O7 C31 -85.2(3)
O12 Al2 O7 C31 45.7(3)
O5 Al2 O7 C31 161.2(2)
Ba1 Al2 O7 C31 163.6(3)
O11 Al2 O7 Ba1 111.26(10)
O12 Al2 O7 Ba1 -117.92(10)
O5 Al2 O7 Ba1 -2.39(10)
Al2 O7 C31 C36 -160.4(2)
Ba1 O7 C31 C36 1.0(4)
Al2 O7 C31 C32 18.0(4)
Ba1 O7 C31 C32 179.4(2)
O7 C31 C32 C33 -177.7(3)
C36 C31 C32 C33 0.7(5)
C31 C32 C33 C34 -0.2(5)
C32 C33 C34 C35 -0.1(6)
C33 C34 C35 C36 -0.2(6)
C33 C34 C35 C37B 163(2)
C33 C34 C35 C37A -176.9(11)
C34 C35 C36 C31 0.8(6)
C37B C35 C36 C31 -166(2)
C37A C35 C36 C31 178.2(8)
C34 C35 C36 O8 -180.0(4)
C37B C35 C36 O8 13(2)
C37A C35 C36 O8 -2.6(9)
O7 C31 C36 C35 177.5(3)
C32 C31 C36 C35 -1.0(5)
O7 C31 C36 O8 -1.7(5)
C32 C31 C36 O8 179.8(3)
C36 C35 C37A C38A -6.6(13)
C34 C35 C37A C38A 170.4(6)
C35 C37A C38A C40A -100.3(11)
C35 C37A C38A O8 12.6(13)
C35 C37A C38A C39A 133.5(12)
C36 C35 C37B C38B -14(3)
C34 C35 C37B C38B -179.1(13)
C35 C37B C38B C40B -120(3)
C35 C37B C38B O8 10(3)
C35 C37B C38B C39B 113(3)
C35 C36 O8 C38A 10.6(5)
C31 C36 O8 C38A -170.2(4)
C35 C36 O8 C38B -5.9(9)
C31 C36 O8 C38B 173.3(9)
C35 C36 O8 Ba1 -177.8(3)
C31 C36 O8 Ba1 1.5(4)
C37A C38A O8 C36 -14.5(11)
C40A C38A O8 C36 96.0(8)
C39A C38A O8 C36 -142.4(7)
C37A C38A O8 Ba1 176.6(9)
C40A C38A O8 Ba1 -72.9(9)
C39A C38A O8 Ba1 48.8(9)
C40B C38B O8 C36 138(2)
C39B C38B O8 C36 -96(2)
C37B C38B O8 C36 -3(2)
C40B C38B O8 Ba1 -52(3)
C39B C38B O8 Ba1 74(2)
C37B C38B O8 Ba1 166.6(19)
O10 Al1 O9 Si1 58.8(6)
O3 Al1 O9 Si1 -173.0(5)
O1 Al1 O9 Si1 -70.1(6)
Ba1 Al1 O9 Si1 -120.4(5)
Al1 O9 Si1 C41B 116.2(9)
Al1 O9 Si1 C53 -131.7(5)
Al1 O9 Si1 C47 -10.1(6)
Al1 O9 Si1 C41A 103.1(8)
C46A C41A C42A C43A 4(3)
Si1 C41A C42A C43A 178.4(13)
C41A C42A C43A C44A -2(2)
C42A C43A C44A C45A 0.5(18)
C43A C44A C45A C46A -0.9(16)
C42A C41A C46A C45A -4(3)
Si1 C41A C46A C45A -178.9(11)
C44A C45A C46A C41A 3(2)
O9 Si1 C41B C46B 117.3(19)
C53 Si1 C41B C46B 0(2)
C47 Si1 C41B C46B -116.7(18)
O9 Si1 C41B C42B -66.0(17)
C53 Si1 C41B C42B 177.2(15)
C47 Si1 C41B C42B 60.1(17)
C46B C41B C42B C43B -5(3)
Si1 C41B C42B C43B 177.6(14)
C41B C42B C43B C44B 4(3)
C42B C43B C44B C45B -2(2)
C43B C44B C45B C46B 2(2)
C44B C45B C46B C41B -4(3)
C42B C41B C46B C45B 6(3)
Si1 C41B C46B C45B -177.7(15)
O9 Si1 C47 C52 153.8(3)
C41B Si1 C47 C52 27.8(8)
C53 Si1 C47 C52 -84.7(3)
C41A Si1 C47 C52 37.2(6)
O9 Si1 C47 C48 -26.4(3)
C41B Si1 C47 C48 -152.4(8)
C53 Si1 C47 C48 95.1(3)
C41A Si1 C47 C48 -143.0(6)
C52 C47 C48 C49 -0.9(5)
Si1 C47 C48 C49 179.3(3)
C47 C48 C49 C50 1.3(6)
C48 C49 C50 C51 0.2(6)
C49 C50 C51 C52 -2.1(6)
C50 C51 C52 C47 2.6(6)
C48 C47 C52 C51 -1.1(5)
Si1 C47 C52 C51 178.7(3)
O9 Si1 C53 C58 -44.2(3)
C41B Si1 C53 C58 74.1(7)
C47 Si1 C53 C58 -167.0(3)
C41A Si1 C53 C58 77.9(7)
O9 Si1 C53 C54 136.8(3)
C41B Si1 C53 C54 -105.0(7)
C47 Si1 C53 C54 14.0(3)
C41A Si1 C53 C54 -101.1(7)
C58 C53 C54 C55 0.9(5)
Si1 C53 C54 C55 179.9(3)
C53 C54 C55 C56 -0.9(6)
C54 C55 C56 C57 -0.5(6)
C55 C56 C57 C58 1.9(6)
C56 C57 C58 C53 -1.9(7)
C54 C53 C58 C57 0.5(6)
Si1 C53 C58 C57 -178.5(3)
O9 Al1 O10 Si2 40.5(8)
O3 Al1 O10 Si2 -88.9(8)
O1 Al1 O10 Si2 168.2(7)
Ba1 Al1 O10 Si2 -140.2(7)
Al1 O10 Si2 C59A -123.5(9)
Al1 O10 Si2 C71 2.3(8)
Al1 O10 Si2 C65 121.3(8)
Al1 O10 Si2 C59B -115.4(8)
O10 Si2 C59A C64A 150.1(12)
C71 Si2 C59A C64A 27.7(14)
C65 Si2 C59A C64A -93.3(12)
O10 Si2 C59A C60A -27.2(10)
C71 Si2 C59A C60A -149.6(7)
C65 Si2 C59A C60A 89.4(9)
C64A C59A C60A C61A 1.2(15)
Si2 C59A C60A C61A 178.7(9)
C59A C60A C61A C62A -2.1(15)
C60A C61A C62A C63A 2.5(17)
C61A C62A C63A C64A -1.9(17)
C62A C63A C64A C59A 1.1(19)
C60A C59A C64A C63A -0.7(19)
Si2 C59A C64A C63A -178.0(10)
C64B C59B C60B C61B -1.3(16)
Si2 C59B C60B C61B 179.4(9)
C59B C60B C61B C62B 1.2(14)
C60B C61B C62B C63B -0.8(14)
C61B C62B C63B C64B 0.5(14)
C60B C59B C64B C63B 0.9(18)
Si2 C59B C64B C63B -179.8(9)
C62B C63B C64B C59B -0.6(17)
O10 Si2 C65 C66 126.2(3)
C59A Si2 C65 C66 12.3(5)
C71 Si2 C65 C66 -113.5(3)
C59B Si2 C65 C66 2.6(5)
O10 Si2 C65 C70 -51.0(3)
C59A Si2 C65 C70 -164.9(5)
C71 Si2 C65 C70 69.3(3)
C59B Si2 C65 C70 -174.6(5)
C70 C65 C66 C67 0.2(6)
Si2 C65 C66 C67 -177.1(3)
C65 C66 C67 C68 1.2(7)
C66 C67 C68 C69 -1.7(7)
C67 C68 C69 C70 0.9(7)
C68 C69 C70 C65 0.5(7)
C66 C65 C70 C69 -1.0(6)
Si2 C65 C70 C69 176.4(3)
O10 Si2 C71 C76 159.3(3)
C59A Si2 C71 C76 -81.0(6)
C65 Si2 C71 C76 39.6(3)
C59B Si2 C71 C76 -79.7(6)
O10 Si2 C71 C72 -21.1(3)
C59A Si2 C71 C72 98.5(6)
C65 Si2 C71 C72 -140.8(2)
C59B Si2 C71 C72 99.8(6)
C76 C71 C72 C73 -0.6(5)
Si2 C71 C72 C73 179.8(2)
C71 C72 C73 C74 1.1(5)
C72 C73 C74 C75 -0.7(5)
C73 C74 C75 C76 -0.1(6)
C74 C75 C76 C71 0.6(6)
C72 C71 C76 C75 -0.2(5)
Si2 C71 C76 C75 179.4(3)
O12 Al2 O11 Si3 56.5(6)
O7 Al2 O11 Si3 -174.2(5)
O5 Al2 O11 Si3 -72.4(5)
Ba1 Al2 O11 Si3 -122.7(5)
Al2 O11 Si3 C89 -16.2(6)
Al2 O11 Si3 C83 -137.7(5)
Al2 O11 Si3 C77 101.5(5)
O11 Si3 C77 C82 129.4(2)
C89 Si3 C77 C82 -109.2(3)
C83 Si3 C77 C82 8.1(3)
O11 Si3 C77 C78 -55.5(3)
C89 Si3 C77 C78 65.9(3)
C83 Si3 C77 C78 -176.8(2)
C82 C77 C78 C79 -0.9(4)
Si3 C77 C78 C79 -176.3(2)
C77 C78 C79 C80 0.7(5)
C78 C79 C80 C81 0.2(5)
C79 C80 C81 C82 -0.7(5)
C78 C77 C82 C81 0.3(4)
Si3 C77 C82 C81 175.4(2)
C80 C81 C82 C77 0.5(5)
O11 Si3 C83 C84 157.8(2)
C89 Si3 C83 C84 35.1(3)
C77 Si3 C83 C84 -79.2(3)
O11 Si3 C83 C88 -24.0(3)
C89 Si3 C83 C88 -146.7(2)
C77 Si3 C83 C88 99.0(3)
C88 C83 C84 C85 -1.0(5)
Si3 C83 C84 C85 177.2(3)
C83 C84 C85 C86 0.5(6)
C84 C85 C86 C87 0.7(6)
C85 C86 C87 C88 -1.4(6)
C86 C87 C88 C83 0.8(5)
C84 C83 C88 C87 0.4(5)
Si3 C83 C88 C87 -177.9(2)
O11 Si3 C89 C90 160.6(2)
C83 Si3 C89 C90 -77.9(3)
C77 Si3 C89 C90 38.7(3)
O11 Si3 C89 C94 -20.2(3)
C83 Si3 C89 C94 101.3(3)
C77 Si3 C89 C94 -142.1(3)
C94 C89 C90 C91 -2.6(5)
Si3 C89 C90 C91 176.6(3)
C89 C90 C91 C92 1.9(5)
C90 C91 C92 C93 0.3(5)
C91 C92 C93 C94 -1.6(5)
C92 C93 C94 C89 0.8(5)
C90 C89 C94 C93 1.3(4)
Si3 C89 C94 C93 -177.9(2)
O11 Al2 O12 Si4 51.5(5)
O7 Al2 O12 Si4 -78.8(5)
O5 Al2 O12 Si4 179.3(4)
Ba1 Al2 O12 Si4 -129.4(4)
Al2 O12 Si4 C95 -7.2(5)
Al2 O12 Si4 C107 113.4(4)
Al2 O12 Si4 C101 -127.3(4)
O12 Si4 C95 C96 -24.5(3)
C107 Si4 C95 C96 -147.1(2)
C101 Si4 C95 C96 95.6(2)
O12 Si4 C95 C100 158.5(2)
C107 Si4 C95 C100 36.0(3)
C101 Si4 C95 C100 -81.4(3)
C100 C95 C96 C97 -0.3(4)
Si4 C95 C96 C97 -177.3(2)
C95 C96 C97 C98 0.6(4)
C96 C97 C98 C99 -0.4(4)
C97 C98 C99 C100 -0.1(5)
C98 C99 C100 C95 0.5(5)
C96 C95 C100 C99 -0.3(4)
Si4 C95 C100 C99 176.8(2)
O12 Si4 C101 C106 155.4(2)
C95 Si4 C101 C106 33.7(3)
C107 Si4 C101 C106 -83.4(3)
O12 Si4 C101 C102 -23.4(3)
C95 Si4 C101 C102 -145.0(2)
C107 Si4 C101 C102 97.9(3)
C106 C101 C102 C103 -0.9(4)
Si4 C101 C102 C103 177.9(3)
C101 C102 C103 C104 0.9(5)
C102 C103 C104 C105 -0.4(5)
C103 C104 C105 C106 -0.1(5)
C104 C105 C106 C101 0.1(5)
C102 C101 C106 C105 0.4(4)
Si4 C101 C106 C105 -178.5(2)
O12 Si4 C107 C112 -72.3(3)
C95 Si4 C107 C112 50.3(3)
C101 Si4 C107 C112 168.1(2)
O12 Si4 C107 C108 108.4(2)
C95 Si4 C107 C108 -129.0(2)
C101 Si4 C107 C108 -11.2(3)
C112 C107 C108 C109 -0.1(4)
Si4 C107 C108 C109 179.2(2)
C107 C108 C109 C110 0.3(5)
C108 C109 C110 C111 -0.5(5)
C109 C110 C111 C112 0.5(5)
C110 C111 C112 C107 -0.3(5)
C108 C107 C112 C111 0.1(4)
Si4 C107 C112 C111 -179.2(2)
C119 C114 C115 C116 1.5(6)
C113 C114 C115 C116 -174.1(5)
C114 C115 C116 C117 0.1(6)
C115 C116 C117 C118 -2.0(7)
C116 C117 C118 C119 2.3(7)
C117 C118 C119 C114 -0.7(7)
C115 C114 C119 C118 -1.3(6)
C113 C114 C119 C118 174.2(5)
C126 C121 C122 C123 0.0
C120 C121 C122 C123 -177.7(6)
C121 C122 C123 C124 0.0
C122 C123 C124 C125 0.0
C123 C124 C125 C126 0.0
C124 C125 C126 C121 0.0
C122 C121 C126 C125 0.0
C120 C121 C126 C125 177.9(5)
C127 C128 C129 C130 174.2(13)
C133 C128 C129 C130 0.0
C128 C129 C130 C131 0.0
C129 C130 C131 C132 0.0
C130 C131 C132 C133 0.0
C131 C132 C133 C128 0.0
C127 C128 C133 C132 -174.4(12)
C129 C128 C133 C132 0.0
C140 C135 C136 C137 0.0
C134 C135 C136 C137 179.7(8)
C135 C136 C137 C138 0.0
C136 C137 C138 C139 0.0
C137 C138 C139 C140 0.0
C138 C139 C140 C135 0.0
C136 C135 C140 C139 0.0
C134 C135 C140 C139 -179.7(8)
C147 C142 C143 C144 0.0
C141 C142 C143 C144 -179.0(8)
C142 C143 C144 C145 0.0
C143 C144 C145 C146 0.0
C144 C145 C146 C147 0.0
C145 C146 C147 C142 0.0
C143 C142 C147 C146 0.0
C141 C142 C147 C146 179.0(8)
